data_7117204
loop_
_publ_author_name
'Jiangwei Zhang'
'Zhenhua Liu'
'Yichao Huang'
'Jin zhang'
'Jian Hao'
'Yongge Wei'

_publ_section_title
;
 Unprecedented chi isomers of single-side triol-functionalized Anderson
 polyoxometalates and their proton-controlled isomer transformation
;
_journal_name_full Chem.Commun.
_journal_page_first 9097
_journal_paper_doi 10.1039/C5cc02947C
_journal_volume 51
_journal_year 2015
_chemical_formula_moiety 'C5 H13 Cr Mo6 O25, 2(C16 H36 N), 3(C3 H7 N O), H2 O'
_chemical_formula_sum 'C46 H108 Cr Mo6 N5 O28'
_chemical_formula_weight 1807.00
_chemical_name_systematic
;
 ? 
;
_space_group_crystal_system triclinic
_space_group_IT_number 2
_space_group_name_Hall '-P 1'
_space_group_name_H-M_alt 'P -1'
_symmetry_space_group_name_Hall '-P 1'
_symmetry_space_group_name_H-M 'P -1'
_atom_sites_solution_hydrogens geom
_atom_sites_solution_primary direct
_atom_sites_solution_secondary difmap
_audit_creation_date 2015-03-24
_audit_creation_method
;
Olex2 1.2
(compiled 2014.03.20 svn.r2914 for OlexSys, GUI svn.r4816)
;
_audit_update_record
;
2015-03-25 deposited with the CCDC.
2015-04-22 downloaded from the CCDC.
;
_cell_angle_alpha 86.727(4)
_cell_angle_beta 83.692(4)
_cell_angle_gamma 62.304(6)
_cell_formula_units_Z 2
_cell_length_a 13.6865(8)
_cell_length_b 13.7366(8)
_cell_length_c 21.5248(9)
_cell_measurement_reflns_used 13961
_cell_measurement_temperature 293(2)
_cell_measurement_theta_max 0.688
_cell_measurement_theta_min 0.555
_cell_volume 3561.4(4)
_computing_molecular_graphics 'Olex2 (Dolomanov et al., 2009)'
_computing_publication_material 'Olex2 (Dolomanov et al., 2009)'
_computing_structure_refinement 'XL (Sheldrick, 2008)'
_computing_structure_solution 'SHELXS-97 (Sheldrick, 1990)'
_diffrn_ambient_temperature 293(2)
_diffrn_detector_area_resol_mean 16.0971
_diffrn_measured_fraction_theta_full 0.998
_diffrn_measured_fraction_theta_max 0.998
_diffrn_measurement_device_type 'Xcalibur, Eos, Gemini'
_diffrn_measurement_method '\w scans'
_diffrn_radiation_monochromator graphite
_diffrn_radiation_type MoK\a
_diffrn_radiation_wavelength 0.71073
_diffrn_reflns_av_R_equivalents 0.0258
_diffrn_reflns_av_unetI/netI 0.0382
_diffrn_reflns_limit_h_max 16
_diffrn_reflns_limit_h_min -16
_diffrn_reflns_limit_k_max 16
_diffrn_reflns_limit_k_min -12
_diffrn_reflns_limit_l_max 26
_diffrn_reflns_limit_l_min -26
_diffrn_reflns_number 30186
_diffrn_reflns_theta_full 26.00
_diffrn_reflns_theta_max 26.00
_diffrn_reflns_theta_min 2.97
_diffrn_source 'fine-focus sealed tube'
_exptl_absorpt_coefficient_mu 1.247
_exptl_absorpt_correction_T_max 0.7061
_exptl_absorpt_correction_T_min 0.5745
_exptl_absorpt_correction_type multi-scan
_exptl_crystal_colour pink
_exptl_crystal_density_diffrn 1.698
_exptl_crystal_density_method 'not measured'
_exptl_crystal_description block
_exptl_crystal_F_000 1854
_exptl_crystal_size_max 0.5
_exptl_crystal_size_mid 0.4
_exptl_crystal_size_min 0.3
_refine_diff_density_max 1.012
_refine_diff_density_min -0.951
_refine_diff_density_rms 0.098
_refine_ls_extinction_method none
_refine_ls_goodness_of_fit_ref 1.060
_refine_ls_hydrogen_treatment mixed
_refine_ls_matrix_type full
_refine_ls_number_parameters 819
_refine_ls_number_reflns 13961
_refine_ls_number_restraints 13
_refine_ls_restrained_S_all 1.061
_refine_ls_R_factor_all 0.0489
_refine_ls_R_factor_gt 0.0374
_refine_ls_shift/su_max 0.000
_refine_ls_shift/su_mean 0.000
_refine_ls_structure_factor_coef Fsqd
_refine_ls_weighting_details 'calc w=1/[\s^2^(Fo^2^)+(0.0211P)^2^+7.9358P] where P=(Fo^2^+2Fc^2^)/3'
_refine_ls_weighting_scheme calc
_refine_ls_wR_factor_gt 0.0755
_refine_ls_wR_factor_ref 0.0807
_reflns_number_gt 11643
_reflns_number_total 13961
_reflns_threshold_expression >2sigma(I)
_cod_data_source_file c5cc02947c2.cif
_cod_data_source_block compound4
_cod_original_cell_volume 3561.3(3)
_cod_database_code 7117204
_audit_block_doi 10.5517/cc146zjv
_olex2_refinement_description
;
1. Others
 Fixed Uiso: H18A(0.021) H18B(0.021) H20A(0.025) H20B(0.025) H19A(0.023)
 H19B(0.023) H22A(0.028) H22B(0.028) H10A(0.024) H10B(0.024) H23A(0.035)
 H23B(0.035) H5A(0.034) H5B(0.034) H8A(0.03) H8B(0.03) H6A(0.022) H6B(0.022)
 H25(0.136) H3A(0.027) H3B(0.027) H15A(0.032) H15B(0.032) H24A(0.044)
 H24B(0.044) H7A(0.027) H7B(0.027) H14A(0.027) H14B(0.027) H21A(0.045)
 H21B(0.045) H21C(0.045) H2A(0.022) H2B(0.022) H1A(0.024) H1B(0.024) H55(0.044)
 H25A(0.072) H25B(0.072) H25C(0.072) H30A(0.036) H30B(0.036) H9A(0.053)
 H9B(0.053) H9C(0.053) H33A(0.063) H33B(0.063) H33C(0.063) H16A(0.053)
 H16B(0.053) H31A(0.033) H31B(0.033) H32A(0.037) H32B(0.037) H17A(0.075)
 H17B(0.075) H17C(0.075) H26A(0.059) H26B(0.059) H42A(0.031) H42B(0.031)
 H56A(0.075) H56B(0.075) H56C(0.075) H45A(0.031) H45B(0.031) H27A(0.09)
 H27B(0.09) H11A(0.035) H11B(0.035) H50(0.035) H51A(0.057) H51B(0.057)
 H51C(0.057) H52A(0.051) H52B(0.051) H52C(0.051) H47A(0.075) H47B(0.075)
 H47C(0.075) H13A(0.062) H13B(0.062) H13C(0.062) H12A(0.068) H12B(0.068)
 H44A(0.039) H44B(0.039) H44C(0.039) H46(0.063) H40A(0.031) H40B(0.031)
 H28A(0.126) H28B(0.126) H29A(0.154) H29B(0.154) H29C(0.154) H53A(0.094)
 H53B(0.094) H53C(0.094) H49A(0.105) H49B(0.105) H49C(0.105) H29D(0.105)
 H29E(0.105) H37A(0.055) H37B(0.055) H37C(0.055) H43A(0.044) H43B(0.044)
 H39A(0.044) H39B(0.044) H54A(0.094) H54B(0.094) H54C(0.094) H48A(0.105)
 H48B(0.105) H48C(0.105) H38A(0.044) H38B(0.044)
 Fixed X: H5(0.6236) H4(0.6161) H2(0.3572) H6(0.4355) H18A(0.9698)
 H18B(1.0192) H20A(0.998) H20B(1.0595) H19A(0.8359) H19B(0.8945) H22A(-0.0313)
 H22B(0.0169) H10A(0.803) H10B(0.7314) H23A(0.097) H23B(0.1471) H5A(0.4809)
 H5B(0.3817) H8A(0.9674) H8B(1.0853) H6A(0.8884) H6B(1.0002) H25(0.3657)
 H3A(0.598) H3B(0.4975) H15A(0.9709) H15B(0.9625) H24A(-0.0778) H24B(-0.0203)
 H7A(0.9117) H7B(1.0294) H14A(0.7855) H14B(0.7842) H21A(0.938) H21B(1.0019)
 H21C(0.8787) H2A(0.3236) H2B(0.3192) H1A(0.4831) H1B(0.5887) H55(0.4378)
 H25A(0.086) H25B(-0.0397) H25C(0.0342) H30A(-0.0161) H30B(0.0955) H9A(1.118)
 H9B(1.0902) H9C(0.9997) H33A(-0.0158) H33B(-0.1113) H33C(-0.1306) H16A(0.823)
 H16B(0.8218) H31A(-0.0388) H31B(0.0787) H32A(-0.0979) H32B(0.0186)
 H17A(0.9169) H17B(0.9974) H17C(1.0016) H26A(0.1999) H26B(0.1965) H42A(0.1944)
 H42B(0.2631) H56A(0.3119) H56B(0.2826) H56C(0.2068) H45A(0.2932) H45B(0.2382)
 H27A(0.0155) H27B(0.018) H11A(0.6673) H11B(0.7385) H50(0.4023) H51A(0.3387)
 H51B(0.3599) H51C(0.2447) H52A(0.314) H52B(0.4355) H52C(0.4104) H47A(0.1745)
 H47B(0.2803) H47C(0.2267) H13A(0.4992) H13B(0.464) H13C(0.5619) H12A(0.6374)
 H12B(0.5632) H44A(0.3322) H44B(0.3402) H44C(0.4478) H46(0.3777) H40A(0.4368)
 H40B(0.4286) H28A(0.0513) H28B(0.1642) H29A(0.2295) H29B(0.1146) H29C(0.189)
 H53A(0.269) H53B(0.3326) H53C(0.3985) H49A(0.3408) H49B(0.4462) H49C(0.4065)
 H37A(0.4917) H37B(0.5251) H37C(0.4562) H43A(0.3105) H43B(0.3773) H39A(0.2767)
 H39B(0.3575) H54A(0.2147) H54B(0.246) H54C(0.3169) H48A(0.2204) H48B(0.317)
 H48C(0.343) H38A(0.2364) H38B(0.1706)
 Fixed Y: H5(0.1186) H4(0.3283) H2(0.4315) H6(0.2983) H18A(-0.3391) H18B(-
 0.4256) H20A(-0.1981) H20B(-0.287) H19A(-0.2165) H19B(-0.3023) H22A(-0.026)
 H22B(-0.1098) H10A(-0.2942) H10B(-0.2666) H23A(-0.1547) H23B(-0.2389)
 H5A(0.1591) H5B(0.2703) H8A(-0.6292) H8B(-0.6593) H6A(-0.55) H6B(-0.5668)
 H25(0.0819) H3A(0.0243) H3B(0.0108) H15A(-0.4967) H15B(-0.5958) H24A(-0.1533)
 H24B(-0.2457) H7A(-0.4398) H7B(-0.471) H14A(-0.4804) H14B(-0.3811) H21A(-
 0.1679) H21B(-0.1125) H21C(-0.0788) H2A(0.1781) H2B(0.2943) H1A(0.3143)
 H1B(0.2104) H55(0.0834) H25A(-0.3667) H25B(-0.319) H25C(-0.2743) H30A(0.116)
 H30B(0.1031) H9A(-0.5684) H9B(-0.66) H9C(-0.5365) H33A(0.0909) H33B(0.212)
 H33C(0.1151) H16A(-0.5778) H16B(-0.4728) H31A(0.0201) H31B(-0.0069)
 H32A(0.2105) H32B(0.1811) H17A(-0.6194) H17B(-0.6868) H17C(-0.5825) H26A(-
 0.0684) H26B(0.0328) H42A(-0.1509) H42B(-0.1708) H56A(0.0272) H56B(0.0278)
 H56C(0.1267) H45A(-0.0159) H45B(-0.0135) H27A(0.041) H27B(0.1424) H11A(-
 0.3928) H11B(-0.4191) H50(0.5105) H51A(0.6932) H51B(0.6061) H51C(0.6631)
 H52A(0.4413) H52B(0.4129) H52C(0.3879) H47A(0.6186) H47B(0.525) H47C(0.4988)
 H13A(-0.3296) H13B(-0.2197) H13C(-0.3293) H12A(-0.2324) H12B(-0.2119) H44A(-
 0.1654) H44B(-0.2571) H44C(-0.2648) H46(0.5619) H40A(-0.1182) H40B(-0.2014)
 H28A(0.1551) H28B(0.1214) H29A(-0.0593) H29B(-0.0315) H29C(0.0166)
 H53A(0.2366) H53B(0.1151) H53C(0.1795) H49A(0.6931) H49B(0.6037) H49C(0.5756)
 H37A(-0.2226) H37B(-0.2298) H37C(-0.1148) H43A(-0.1677) H43B(-0.2668) H39A(-
 0.0425) H39B(-0.1347) H54A(0.275) H54B(0.236) H54C(0.2788) H48A(0.7471)
 H48B(0.7236) H48C(0.6966) H38A(-0.1978) H38B(-0.1493)
 Fixed Z: H5(0.1764) H4(0.1738) H2(0.3261) H6(0.138) H18A(0.239) H18B(0.1852)
 H20A(0.1764) H20B(0.1241) H19A(0.173) H19B(0.1188) H22A(0.3205) H22B(0.2654)
 H10A(0.2956) H10B(0.2392) H23A(0.3844) H23B(0.3289) H5A(0.4894) H5B(0.4719)
 H8A(0.3739) H8B(0.34) H6A(0.2791) H6B(0.2424) H25(0.4795) H3A(0.4125)
 H3B(0.3938) H15A(0.1134) H15B(0.1492) H24A(0.3787) H24B(0.3282) H7A(0.3523)
 H7B(0.3174) H14A(0.1927) H14B(0.1528) H21A(0.0526) H21B(0.0794) H21C(0.1049)
 H2A(0.3656) H2B(0.3635) H1A(0.3933) H1B(0.4129) H55(0.0808) H25A(0.401)
 H25B(0.4256) H25C(0.4517) H30A(0.2642) H30B(0.2291) H9A(0.4176) H9B(0.4482)
 H9C(0.4512) H33A(0.0542) H33B(0.06) H33C(0.0904) H16A(0.0896) H16B(0.0565)
 H31A(0.1874) H31B(0.1538) H32A(0.1667) H32B(0.1312) H17A(-0.0105) H17B(0.0401)
 H17C(0.0092) H26A(0.3542) H26B(0.3156) H42A(0.2103) H42B(0.2675) H56A(0.0684)
 H56B(0) H56C(0.0444) H45A(0.232) H45B(0.1711) H27A(0.3946) H27B(0.3584)
 H11A(0.2777) H11B(0.3347) H50(-0.1004) H51A(0.0167) H51B(0.0707) H51C(0.0431)
 H52A(0.0285) H52B(0.0401) H52C(-0.0248) H47A(0.5362) H47B(0.5633) H47C(0.51)
 H13A(0.3618) H13B(0.3969) H13C(0.4185) H12A(0.3637) H12B(0.3093) H44A(0.0944)
 H44B(0.1435) H44C(0.1051) H46(0.3953) H40A(0.158) H40B(0.2087) H28A(0.4583)
 H28B(0.4175) H29A(0.4514) H29B(0.4885) H29C(0.5103) H53A(-0.0584) H53B(-
 0.0822) H53C(-0.0716) H49A(0.5195) H49B(0.4817) H49C(0.5483) H37A(0.08)
 H37B(0.1481) H37C(0.1173) H43A(0.1142) H43B(0.1579) H39A(0.1911) H39B(0.2336)
 H54A(0.0223) H54B(-0.0474) H54C(-0.0162) H48A(0.5027) H48B(0.4499)
 H48C(0.5198) H38A(0.2636) H38B(0.2051)
;

loop_
_space_group_symop_id
_space_group_symop_operation_xyz
1 'x, y, z'
2 '-x, -y, -z'

loop_
_atom_site_label
_atom_site_type_symbol
_atom_site_fract_x
_atom_site_fract_y
_atom_site_fract_z
_atom_site_U_iso_or_equiv
_atom_site_adp_type
_atom_site_occupancy
_atom_site_symmetry_multiplicity
_atom_site_calc_flag
_atom_site_refinement_flags
_atom_site_disorder_assembly
_atom_site_disorder_group
Cr1 Cr 0.49153(5) 0.27519(4) 0.25118(2) 0.01128(11) Uani 1 1 d . . .
Mo2 Mo 0.72275(3) 0.06070(2) 0.289423(14) 0.01563(8) Uani 1 1 d . . .
Mo1 Mo 0.49953(3) 0.02960(2) 0.248899(14) 0.01541(7) Uani 1 1 d . . .
Mo4 Mo 0.47927(3) 0.52437(3) 0.246731(15) 0.01672(8) Uani 1 1 d . . .
Mo5 Mo 0.26727(3) 0.49661(2) 0.206223(14) 0.01505(7) Uani 1 1 d . . .
Mo3 Mo 0.70298(3) 0.31122(3) 0.291883(15) 0.01714(8) Uani 1 1 d . . .
Mo6 Mo 0.27123(3) 0.25100(2) 0.211882(14) 0.01512(7) Uani 1 1 d . . .
O13 O 0.5966(2) -0.0842(2) 0.20938(12) 0.0218(6) Uani 1 1 d . . .
O5 O 0.59493(19) 0.12403(18) 0.22053(11) 0.0139(5) Uani 1 1 d . . .
H5 H 0.6236 0.1186 0.1764 0.037(13) Uiso 1 1 calc R . .
O21 O 0.1788(2) 0.6100(2) 0.24843(12) 0.0211(6) Uani 1 1 d . . .
O14 O 0.4223(2) -0.0133(2) 0.30005(12) 0.0207(6) Uani 1 1 d . . .
O20 O 0.3867(2) 0.6367(2) 0.28945(12) 0.0232(6) Uani 1 1 d . . .
O16 O 0.7656(2) 0.0361(2) 0.36278(12) 0.0231(6) Uani 1 1 d . . .
O3 O 0.40205(19) 0.20448(18) 0.28827(10) 0.0124(5) Uani 1 1 d . . .
O4 O 0.5845(2) 0.34330(19) 0.21738(11) 0.0162(5) Uani 1 1 d . . .
H4 H 0.6161 0.3283 0.1738 0.044(14) Uiso 1 1 calc R . .
O2 O 0.38806(19) 0.42367(19) 0.28231(11) 0.0139(5) Uani 1 1 d . . .
H2 H 0.3572 0.4315 0.3261 0.052(15) Uiso 1 1 calc R . .
O7 O 0.5923(2) 0.02452(19) 0.32088(11) 0.0169(5) Uani 1 1 d . . .
O24 O 0.2149(2) 0.2743(2) 0.14268(12) 0.0277(7) Uani 1 1 d . . .
O1 O 0.58432(19) 0.22968(19) 0.32138(11) 0.0147(5) Uani 1 1 d . . .
O23 O 0.1984(2) 0.2006(2) 0.26131(12) 0.0239(6) Uani 1 1 d . . .
O6 O 0.3988(2) 0.31399(19) 0.18061(11) 0.0149(5) Uani 1 1 d . . .
H6 H 0.4355 0.2983 0.1380 0.042(13) Uiso 1 1 calc R . .
O15 O 0.8060(2) -0.0557(2) 0.24823(12) 0.0217(6) Uani 1 1 d . . .
O11 O 0.2150(2) 0.39369(19) 0.24460(11) 0.0159(5) Uani 1 1 d . . .
O10 O 0.3911(2) 0.5259(2) 0.18213(11) 0.0197(6) Uani 1 1 d . . .
O19 O 0.5655(2) 0.5644(2) 0.20189(13) 0.0243(6) Uani 1 1 d . . .
O12 O 0.4042(2) 0.10958(19) 0.18853(11) 0.0163(5) Uani 1 1 d . . .
O8 O 0.7702(2) 0.1612(2) 0.25571(11) 0.0181(5) Uani 1 1 d . . .
O22 O 0.2153(2) 0.5156(2) 0.13569(12) 0.0222(6) Uani 1 1 d . . .
O18 O 0.7841(2) 0.3571(2) 0.24724(13) 0.0271(6) Uani 1 1 d . . .
O9 O 0.5720(2) 0.4439(2) 0.31371(12) 0.0196(6) Uani 1 1 d . . .
O17 O 0.7562(2) 0.2764(2) 0.36234(12) 0.0267(6) Uani 1 1 d . . .
N1 N 0.8729(2) -0.4133(2) 0.22851(13) 0.0159(6) Uani 1 1 d . . .
C18 C 0.9512(3) -0.3664(3) 0.20389(17) 0.0174(8) Uani 1 1 d . . .
H18A H 0.9698 -0.3391 0.2390 0.021 Uiso 1 1 calc R . .
H18B H 1.0192 -0.4256 0.1852 0.021 Uiso 1 1 calc R . .
N2 N 0.1139(3) -0.0371(3) 0.27744(15) 0.0245(7) Uani 1 1 d DU . .
C20 C 0.9881(3) -0.2281(3) 0.13920(17) 0.0206(8) Uani 1 1 d . . .
H20A H 0.9980 -0.1981 0.1764 0.025 Uiso 1 1 calc R . .
H20B H 1.0595 -0.2870 0.1241 0.025 Uiso 1 1 calc R . .
C19 C 0.9065(3) -0.2745(3) 0.15609(17) 0.0188(8) Uani 1 1 d . . .
H19A H 0.8359 -0.2165 0.1730 0.023 Uiso 1 1 calc R . .
H19B H 0.8945 -0.3023 0.1188 0.023 Uiso 1 1 calc R . .
C22 C 0.0363(3) -0.0847(3) 0.30114(18) 0.0231(9) Uani 1 1 d . A .
H22A H -0.0313 -0.0260 0.3205 0.028 Uiso 1 1 calc R . .
H22B H 0.0169 -0.1098 0.2654 0.028 Uiso 1 1 calc R . .
C10 C 0.7746(3) -0.3251(3) 0.26722(17) 0.0200(8) Uani 1 1 d . . .
H10A H 0.8030 -0.2942 0.2956 0.024 Uiso 1 1 calc R . .
H10B H 0.7314 -0.2666 0.2392 0.024 Uiso 1 1 calc R . .
C23 C 0.0798(4) -0.1785(3) 0.34734(18) 0.0288(10) Uani 1 1 d . . .
H23A H 0.0970 -0.1547 0.3844 0.035 Uiso 1 1 calc R A .
H23B H 0.1471 -0.2389 0.3289 0.035 Uiso 1 1 calc R . .
C5 C 0.4185(4) 0.1917(4) 0.46430(17) 0.0283(9) Uani 1 1 d D . .
H5A H 0.4809 0.1591 0.4894 0.034 Uiso 1 1 calc R . .
H5B H 0.3817 0.2703 0.4719 0.034 Uiso 1 1 calc R . .
C8 C 1.0229(3) -0.6038(3) 0.36509(17) 0.0246(9) Uani 1 1 d . . .
H8A H 0.9674 -0.6292 0.3739 0.030 Uiso 1 1 calc R . .
H8B H 1.0853 -0.6593 0.3400 0.030 Uiso 1 1 calc R . .
C6 C 0.9357(3) -0.5154(3) 0.26798(17) 0.0184(8) Uani 1 1 d . . .
H6A H 0.8884 -0.5500 0.2791 0.022 Uiso 1 1 calc R . .
H6B H 1.0002 -0.5668 0.2424 0.022 Uiso 1 1 calc R . .
O25 O 0.3382(4) 0.1473(4) 0.4881(2) 0.0907(15) Uani 1 1 d D . .
H25 H 0.3657 0.0819 0.4795 0.136 Uiso 1 1 calc R . .
C4 C 0.4650(3) 0.1732(3) 0.39459(17) 0.0202(8) Uani 1 1 d . . .
C3 C 0.5407(3) 0.0501(3) 0.38399(16) 0.0224(8) Uani 1 1 d . . .
H3A H 0.5980 0.0243 0.4125 0.027 Uiso 1 1 calc R . .
H3B H 0.4975 0.0108 0.3938 0.027 Uiso 1 1 calc R . .
C15 C 0.9204(4) -0.5260(3) 0.12871(18) 0.0267(9) Uani 1 1 d . . .
H15A H 0.9709 -0.4967 0.1134 0.032 Uiso 1 1 calc R . .
H15B H 0.9625 -0.5958 0.1492 0.032 Uiso 1 1 calc R . .
C24 C -0.0086(4) -0.2165(4) 0.3651(2) 0.0363(11) Uani 1 1 d . A .
H24A H -0.0778 -0.1533 0.3787 0.044 Uiso 1 1 calc R . .
H24B H -0.0203 -0.2457 0.3282 0.044 Uiso 1 1 calc R . .
C7 C 0.9739(3) -0.4960(3) 0.32759(17) 0.0224(8) Uani 1 1 d . . .
H7A H 0.9117 -0.4398 0.3523 0.027 Uiso 1 1 calc R . .
H7B H 1.0294 -0.4710 0.3174 0.027 Uiso 1 1 calc R . .
C14 C 0.8312(3) -0.4469(3) 0.17517(17) 0.0224(8) Uani 1 1 d . . .
H14A H 0.7855 -0.4804 0.1927 0.027 Uiso 1 1 calc R . .
H14B H 0.7842 -0.3811 0.1528 0.027 Uiso 1 1 calc R . .
C21 C 0.9480(4) -0.1386(3) 0.08946(19) 0.0299(10) Uani 1 1 d . . .
H21A H 0.9380 -0.1679 0.0526 0.045 Uiso 1 1 calc R . .
H21B H 1.0019 -0.1125 0.0794 0.045 Uiso 1 1 calc R . .
H21C H 0.8787 -0.0788 0.1049 0.045 Uiso 1 1 calc R . .
C2 C 0.3667(3) 0.2171(3) 0.35450(16) 0.0182(8) Uani 1 1 d . . .
H2A H 0.3236 0.1781 0.3656 0.022 Uiso 1 1 calc R . .
H2B H 0.3192 0.2943 0.3635 0.022 Uiso 1 1 calc R . .
C1 C 0.5321(3) 0.2375(3) 0.38386(16) 0.0197(8) Uani 1 1 d . . .
H1A H 0.4831 0.3143 0.3933 0.024 Uiso 1 1 calc R . .
H1B H 0.5887 0.2104 0.4129 0.024 Uiso 1 1 calc R . .
C55 C 0.4237(4) 0.1260(4) 0.0445(2) 0.0370(11) Uani 1 1 d . A .
H55 H 0.4378 0.0834 0.0808 0.044 Uiso 1 1 calc R . .
C25 C 0.0206(5) -0.3017(4) 0.4153(2) 0.0480(13) Uani 1 1 d . . .
H25A H 0.0860 -0.3667 0.4010 0.072 Uiso 1 1 calc R A .
H25B H -0.0397 -0.3190 0.4256 0.072 Uiso 1 1 calc R . .
H25C H 0.0342 -0.2743 0.4517 0.072 Uiso 1 1 calc R . .
C30 C 0.0497(4) 0.0664(3) 0.23864(19) 0.0298(10) Uani 1 1 d . A .
H30A H -0.0161 0.1160 0.2642 0.036 Uiso 1 1 calc R . .
H30B H 0.0955 0.1031 0.2291 0.036 Uiso 1 1 calc R . .
C9 C 1.0612(4) -0.5910(4) 0.42613(19) 0.0356(11) Uani 1 1 d . . .
H9A H 1.1180 -0.5684 0.4176 0.053 Uiso 1 1 calc R . .
H9B H 1.0902 -0.6600 0.4482 0.053 Uiso 1 1 calc R . .
H9C H 0.9997 -0.5365 0.4512 0.053 Uiso 1 1 calc R . .
C33 C -0.0773(4) 0.1421(4) 0.0809(2) 0.0420(12) Uani 1 1 d . . .
H33A H -0.0158 0.0909 0.0542 0.063 Uiso 1 1 calc R . .
H33B H -0.1113 0.2120 0.0600 0.063 Uiso 1 1 calc R . .
H33C H -0.1306 0.1151 0.0904 0.063 Uiso 1 1 calc R . .
N5 N 0.3469(4) 0.1265(3) 0.0116(2) 0.0480(11) Uani 1 1 d . . .
C16 C 0.8692(4) -0.5437(4) 0.0743(2) 0.0438(13) Uani 1 1 d . . .
H16A H 0.8230 -0.5778 0.0896 0.053 Uiso 1 1 calc R . .
H16B H 0.8218 -0.4728 0.0565 0.053 Uiso 1 1 calc R . .
C31 C 0.0148(4) 0.0478(3) 0.17840(18) 0.0273(9) Uani 1 1 d . . .
H31A H -0.0388 0.0201 0.1874 0.033 Uiso 1 1 calc R A .
H31B H 0.0787 -0.0069 0.1538 0.033 Uiso 1 1 calc R . .
C32 C -0.0363(4) 0.1553(3) 0.14111(19) 0.0309(10) Uani 1 1 d . A .
H32A H -0.0979 0.2105 0.1667 0.037 Uiso 1 1 calc R . .
H32B H 0.0186 0.1811 0.1312 0.037 Uiso 1 1 calc R . .
C17 C 0.9540(5) -0.6145(4) 0.0237(2) 0.0501(14) Uani 1 1 d . . .
H17A H 0.9169 -0.6194 -0.0105 0.075 Uiso 1 1 calc R . .
H17B H 0.9974 -0.6868 0.0401 0.075 Uiso 1 1 calc R . .
H17C H 1.0016 -0.5825 0.0092 0.075 Uiso 1 1 calc R . .
C26 C 0.1520(5) -0.0025(5) 0.3322(2) 0.0488(15) Uani 1 1 d . A .
H26A H 0.1999 -0.0684 0.3542 0.059 Uiso 1 1 calc R . .
H26B H 0.1965 0.0328 0.3156 0.059 Uiso 1 1 calc R . .
C42 C 0.2151(7) -0.1147(7) 0.2399(4) 0.0257(9) Uani 0.617(4) 1 d PDU A 1
H42A H 0.1944 -0.1509 0.2103 0.031 Uiso 0.617(4) 1 calc PR A 1
H42B H 0.2631 -0.1708 0.2675 0.031 Uiso 0.617(4) 1 calc PR A 1
O26 O 0.4776(4) 0.1756(4) 0.0321(3) 0.0944(18) Uani 1 1 d . . .
C56 C 0.2817(5) 0.0726(4) 0.0328(2) 0.0497(13) Uani 1 1 d . A .
H56A H 0.3119 0.0272 0.0684 0.075 Uiso 1 1 calc R . .
H56B H 0.2826 0.0278 0.0000 0.075 Uiso 1 1 calc R . .
H56C H 0.2068 0.1267 0.0444 0.075 Uiso 1 1 calc R . .
C45 C 0.2801(4) -0.0606(5) 0.2040(3) 0.0257(9) Uani 0.617(4) 1 d PD A 1
H45A H 0.2932 -0.0159 0.2320 0.031 Uiso 0.617(4) 1 calc PR A 1
H45B H 0.2382 -0.0135 0.1711 0.031 Uiso 0.617(4) 1 calc PR A 1
C27 C 0.0631(6) 0.0735(5) 0.3790(2) 0.075(2) Uani 1 1 d . . .
H27A H 0.0155 0.0410 0.3946 0.090 Uiso 1 1 calc R A .
H27B H 0.0180 0.1424 0.3584 0.090 Uiso 1 1 calc R . .
O28 O 0.3034(2) 0.4809(2) 0.40205(12) 0.0265(6) Uani 1 1 d . . .
O27 O 0.3584(2) 0.6606(2) -0.09496(13) 0.0310(7) Uani 1 1 d . . .
O29 O 0.6474(3) 0.1318(3) 0.09925(15) 0.0456(9) Uani 1 1 d D . .
N4 N 0.3631(3) 0.5477(3) -0.01277(15) 0.0279(8) Uani 1 1 d . . .
C11 C 0.6975(3) -0.3623(4) 0.30523(19) 0.0293(9) Uani 1 1 d . . .
H11A H 0.6673 -0.3928 0.2777 0.035 Uiso 1 1 calc R . .
H11B H 0.7385 -0.4191 0.3347 0.035 Uiso 1 1 calc R . .
N3 N 0.3103(4) 0.5779(4) 0.48108(19) 0.0583(14) Uani 1 1 d . . .
C50 C 0.3769(3) 0.5687(4) -0.07268(19) 0.0288(9) Uani 1 1 d . . .
H50 H 0.4023 0.5105 -0.1004 0.035 Uiso 1 1 calc R . .
C51 C 0.3232(4) 0.6350(4) 0.0334(2) 0.0377(11) Uani 1 1 d . . .
H51A H 0.3387 0.6932 0.0167 0.057 Uiso 1 1 calc R . .
H51B H 0.3599 0.6061 0.0707 0.057 Uiso 1 1 calc R . .
H51C H 0.2447 0.6631 0.0431 0.057 Uiso 1 1 calc R . .
C52 C 0.3824(4) 0.4380(4) 0.0097(2) 0.0337(10) Uani 1 1 d . . .
H52A H 0.3140 0.4413 0.0285 0.051 Uiso 1 1 calc R . .
H52B H 0.4355 0.4129 0.0401 0.051 Uiso 1 1 calc R . .
H52C H 0.4104 0.3879 -0.0248 0.051 Uiso 1 1 calc R . .
C47 C 0.2426(5) 0.5531(5) 0.5262(2) 0.0497(14) Uani 1 1 d . A .
H47A H 0.1745 0.6186 0.5362 0.075 Uiso 1 1 calc R . .
H47B H 0.2803 0.5250 0.5633 0.075 Uiso 1 1 calc R . .
H47C H 0.2267 0.4988 0.5100 0.075 Uiso 1 1 calc R . .
C13 C 0.5255(4) -0.2881(4) 0.3831(2) 0.0412(12) Uani 1 1 d . . .
H13A H 0.4992 -0.3296 0.3618 0.062 Uiso 1 1 calc R . .
H13B H 0.4640 -0.2197 0.3969 0.062 Uiso 1 1 calc R . .
H13C H 0.5619 -0.3293 0.4185 0.062 Uiso 1 1 calc R . .
C12 C 0.6047(4) -0.2658(4) 0.3399(3) 0.0568(16) Uani 1 1 d . . .
H12A H 0.6374 -0.2324 0.3637 0.068 Uiso 1 1 calc R . .
H12B H 0.5632 -0.2119 0.3093 0.068 Uiso 1 1 calc R . .
C44 C 0.3764(6) -0.2156(6) 0.1250(3) 0.0257(9) Uani 0.617(4) 1 d PD A 1
H44A H 0.3322 -0.1654 0.0944 0.039 Uiso 0.617(4) 1 calc PR A 1
H44B H 0.3402 -0.2571 0.1435 0.039 Uiso 0.617(4) 1 calc PR A 1
H44C H 0.4478 -0.2648 0.1051 0.039 Uiso 0.617(4) 1 calc PR A 1
C46 C 0.3337(5) 0.5400(5) 0.4225(2) 0.0523(15) Uani 1 1 d . A .
H46 H 0.3777 0.5619 0.3953 0.063 Uiso 1 1 calc R . .
C40 C 0.3907(4) -0.1511(5) 0.1757(3) 0.0257(9) Uani 0.617(4) 1 d PD A 1
H40A H 0.4368 -0.1182 0.1580 0.031 Uiso 0.617(4) 1 calc PR A 1
H40B H 0.4286 -0.2014 0.2087 0.031 Uiso 0.617(4) 1 calc PR A 1
C28 C 0.1105(8) 0.0964(7) 0.4334(3) 0.105(3) Uani 1 1 d . A .
H28A H 0.0513 0.1551 0.4583 0.126 Uiso 1 1 calc R . .
H28B H 0.1642 0.1214 0.4175 0.126 Uiso 1 1 calc R . .
C29 C 0.1660(7) -0.0036(7) 0.4747(3) 0.103(3) Uani 1 1 d . . .
H29A H 0.2295 -0.0593 0.4514 0.154 Uiso 1 1 calc R A .
H29B H 0.1146 -0.0315 0.4885 0.154 Uiso 1 1 calc R . .
H29C H 0.1890 0.0166 0.5103 0.154 Uiso 1 1 calc R . .
C53 C 0.3357(8) 0.1684(9) -0.0566(4) 0.063(2) Uani 0.617(4) 1 d P A 1
H53A H 0.2690 0.2366 -0.0584 0.094 Uiso 0.617(4) 1 calc PR A 1
H53B H 0.3326 0.1151 -0.0822 0.094 Uiso 0.617(4) 1 calc PR A 1
H53C H 0.3985 0.1795 -0.0716 0.094 Uiso 0.617(4) 1 calc PR A 1
C49 C 0.3826(10) 0.6161(10) 0.5103(4) 0.070(3) Uani 0.617(4) 1 d P A 1
H49A H 0.3408 0.6931 0.5195 0.105 Uiso 0.617(4) 1 calc PR A 1
H49B H 0.4462 0.6037 0.4817 0.105 Uiso 0.617(4) 1 calc PR A 1
H49C H 0.4065 0.5756 0.5483 0.105 Uiso 0.617(4) 1 calc PR A 1
H29D H 0.585(3) 0.154(5) 0.085(3) 0.105 Uiso 1 1 d D . .
H29E H 0.662(5) 0.186(3) 0.095(3) 0.105 Uiso 1 1 d D . .
C37 C 0.4685(8) -0.1895(10) 0.1206(5) 0.0367(16) Uani 0.383(4) 1 d PD A 2
H37A H 0.4917 -0.2226 0.0800 0.055 Uiso 0.383(4) 1 calc PR A 2
H37B H 0.5251 -0.2298 0.1481 0.055 Uiso 0.383(4) 1 calc PR A 2
H37C H 0.4562 -0.1148 0.1173 0.055 Uiso 0.383(4) 1 calc PR A 2
C43 C 0.3610(8) -0.1917(11) 0.1467(5) 0.0367(16) Uani 0.383(4) 1 d PD A 2
H43A H 0.3105 -0.1677 0.1142 0.044 Uiso 0.383(4) 1 calc PR A 2
H43B H 0.3773 -0.2668 0.1579 0.044 Uiso 0.383(4) 1 calc PR A 2
C39 C 0.3034(9) -0.1187(10) 0.2040(5) 0.0367(16) Uani 0.383(4) 1 d PD A 2
H39A H 0.2767 -0.0425 0.1911 0.044 Uiso 0.383(4) 1 calc PR A 2
H39B H 0.3575 -0.1347 0.2336 0.044 Uiso 0.383(4) 1 calc PR A 2
C54 C 0.2749(13) 0.2388(14) -0.0092(7) 0.063(2) Uani 0.383(4) 1 d P A 2
H54A H 0.2147 0.2750 0.0223 0.094 Uiso 0.383(4) 1 calc PR A 2
H54B H 0.2460 0.2360 -0.0474 0.094 Uiso 0.383(4) 1 calc PR A 2
H54C H 0.3169 0.2788 -0.0162 0.094 Uiso 0.383(4) 1 calc PR A 2
C48 C 0.2963(16) 0.6982(16) 0.4892(7) 0.070(3) Uani 0.383(4) 1 d P A 2
H48A H 0.2204 0.7471 0.5027 0.105 Uiso 0.383(4) 1 calc PR A 2
H48B H 0.3170 0.7236 0.4499 0.105 Uiso 0.383(4) 1 calc PR A 2
H48C H 0.3430 0.6966 0.5198 0.105 Uiso 0.383(4) 1 calc PR A 2
C38 C 0.2061(10) -0.1333(12) 0.2369(7) 0.0367(16) Uani 0.383(4) 1 d PDU A 2
H38A H 0.2364 -0.1978 0.2636 0.044 Uiso 0.383(4) 1 calc PR A 2
H38B H 0.1706 -0.1493 0.2051 0.044 Uiso 0.383(4) 1 calc PR A 2

loop_
_atom_site_aniso_label
_atom_site_aniso_U_11
_atom_site_aniso_U_22
_atom_site_aniso_U_33
_atom_site_aniso_U_23
_atom_site_aniso_U_13
_atom_site_aniso_U_12
Cr1 0.0089(3) 0.0110(3) 0.0131(3) -0.0005(2) -0.0012(2) -0.0039(2)
Mo2 0.01136(16) 0.01260(15) 0.01945(16) -0.00164(12) -0.00425(12) -0.00186(12)
Mo1 0.01403(17) 0.01188(15) 0.01957(16) -0.00116(12) -0.00211(12) -0.00513(13)
Mo4 0.01401(17) 0.01279(16) 0.02348(17) -0.00055(13) -0.00093(13) -0.00643(13)
Mo5 0.01120(16) 0.01270(15) 0.01871(16) 0.00012(12) -0.00268(12) -0.00314(12)
Mo3 0.01178(16) 0.01628(16) 0.02387(17) -0.00367(13) -0.00323(13) -0.00621(13)
Mo6 0.01109(16) 0.01471(16) 0.01937(16) -0.00372(12) -0.00234(12) -0.00523(13)
O13 0.0217(15) 0.0133(13) 0.0295(15) -0.0031(11) -0.0063(12) -0.0061(11)
O5 0.0131(13) 0.0131(12) 0.0146(12) -0.0021(10) -0.0002(10) -0.0052(10)
O21 0.0147(14) 0.0176(13) 0.0271(14) -0.0027(11) -0.0024(11) -0.0039(11)
O14 0.0206(15) 0.0190(14) 0.0240(14) 0.0021(11) -0.0030(11) -0.0104(12)
O20 0.0225(15) 0.0150(13) 0.0304(15) -0.0023(11) -0.0031(12) -0.0069(12)
O16 0.0179(15) 0.0201(14) 0.0251(14) -0.0010(11) -0.0068(11) -0.0024(11)
O3 0.0128(13) 0.0125(12) 0.0125(11) -0.0026(9) 0.0008(9) -0.0065(10)
O4 0.0134(13) 0.0159(13) 0.0187(13) 0.0000(10) -0.0019(10) -0.0063(11)
O2 0.0100(13) 0.0130(12) 0.0168(12) -0.0020(10) -0.0002(10) -0.0037(10)
O7 0.0158(14) 0.0153(13) 0.0160(12) 0.0007(10) -0.0011(10) -0.0045(11)
O24 0.0217(16) 0.0259(15) 0.0287(15) -0.0077(12) -0.0087(12) -0.0032(12)
O1 0.0129(13) 0.0149(12) 0.0145(12) -0.0028(10) -0.0025(10) -0.0044(10)
O23 0.0186(15) 0.0207(14) 0.0342(15) -0.0089(12) 0.0055(12) -0.0112(12)
O6 0.0138(13) 0.0154(13) 0.0140(12) 0.0012(10) -0.0010(10) -0.0057(10)
O15 0.0149(14) 0.0162(13) 0.0295(14) -0.0056(11) -0.0038(11) -0.0023(11)
O11 0.0120(13) 0.0153(13) 0.0198(13) -0.0014(10) -0.0013(10) -0.0057(10)
O10 0.0197(14) 0.0153(13) 0.0232(13) 0.0035(11) -0.0033(11) -0.0073(11)
O19 0.0198(15) 0.0207(14) 0.0346(15) 0.0021(12) -0.0031(12) -0.0113(12)
O12 0.0151(13) 0.0145(12) 0.0191(13) -0.0039(10) -0.0026(10) -0.0061(11)
O8 0.0109(13) 0.0171(13) 0.0247(13) -0.0074(11) -0.0007(10) -0.0045(11)
O22 0.0194(15) 0.0203(14) 0.0227(14) 0.0030(11) -0.0041(11) -0.0056(11)
O18 0.0164(15) 0.0224(15) 0.0442(17) -0.0066(13) 0.0031(12) -0.0110(12)
O9 0.0154(14) 0.0189(13) 0.0259(14) -0.0054(11) -0.0019(11) -0.0086(11)
O17 0.0182(15) 0.0254(15) 0.0322(15) -0.0092(12) -0.0099(12) -0.0039(12)
N1 0.0151(16) 0.0152(15) 0.0196(15) -0.0011(12) -0.0024(12) -0.0084(13)
C18 0.0129(19) 0.0176(19) 0.0238(19) -0.0026(15) -0.0016(15) -0.0085(15)
N2 0.0243(17) 0.0358(19) 0.0235(17) -0.0003(14) -0.0029(13) -0.0222(14)
C20 0.022(2) 0.0189(19) 0.0233(19) -0.0020(16) -0.0002(16) -0.0113(17)
C19 0.019(2) 0.0177(19) 0.0194(18) -0.0012(15) -0.0018(15) -0.0077(16)
C22 0.021(2) 0.028(2) 0.025(2) -0.0009(17) -0.0021(16) -0.0153(18)
C10 0.015(2) 0.0190(19) 0.0214(19) 0.0003(16) -0.0005(15) -0.0041(16)
C23 0.040(3) 0.029(2) 0.025(2) -0.0035(18) -0.0045(19) -0.021(2)
C5 0.032(2) 0.036(2) 0.0159(19) 0.0009(17) -0.0031(17) -0.015(2)
C8 0.022(2) 0.022(2) 0.023(2) 0.0028(17) 0.0043(16) -0.0053(17)
C6 0.0149(19) 0.0110(17) 0.027(2) 0.0013(15) -0.0022(15) -0.0037(15)
O25 0.099(4) 0.106(4) 0.078(3) 0.015(3) -0.004(3) -0.059(3)
C4 0.021(2) 0.020(2) 0.0170(18) -0.0019(15) -0.0022(15) -0.0077(16)
C3 0.023(2) 0.024(2) 0.0164(18) 0.0028(16) -0.0029(16) -0.0076(17)
C15 0.033(2) 0.025(2) 0.028(2) -0.0027(17) -0.0043(18) -0.0183(19)
C24 0.049(3) 0.036(3) 0.033(2) 0.005(2) -0.005(2) -0.027(2)
C7 0.023(2) 0.020(2) 0.0204(19) 0.0007(16) -0.0031(16) -0.0066(17)
C14 0.026(2) 0.024(2) 0.023(2) 0.0013(16) -0.0069(17) -0.0161(18)
C21 0.041(3) 0.026(2) 0.027(2) 0.0050(18) -0.0045(19) -0.020(2)
C2 0.018(2) 0.0202(19) 0.0161(18) -0.0004(15) 0.0006(15) -0.0085(16)
C1 0.017(2) 0.022(2) 0.0174(18) -0.0041(15) -0.0041(15) -0.0062(16)
C55 0.037(3) 0.027(2) 0.042(3) 0.000(2) -0.007(2) -0.010(2)
C25 0.061(4) 0.042(3) 0.042(3) 0.005(2) -0.006(3) -0.025(3)
C30 0.035(3) 0.024(2) 0.036(2) -0.0022(19) -0.0002(19) -0.019(2)
C9 0.036(3) 0.035(3) 0.028(2) 0.009(2) -0.005(2) -0.010(2)
C33 0.043(3) 0.033(3) 0.049(3) 0.016(2) -0.015(2) -0.016(2)
N5 0.038(3) 0.045(3) 0.062(3) 0.020(2) -0.017(2) -0.019(2)
C16 0.062(4) 0.041(3) 0.030(2) -0.005(2) -0.018(2) -0.022(3)
C31 0.028(2) 0.021(2) 0.029(2) 0.0005(17) 0.0002(18) -0.0086(18)
C32 0.035(3) 0.024(2) 0.032(2) 0.0059(18) 0.0041(19) -0.0134(19)
C17 0.093(5) 0.045(3) 0.027(2) -0.007(2) 0.002(3) -0.045(3)
C26 0.074(4) 0.079(4) 0.033(3) 0.009(3) -0.016(3) -0.067(4)
C42 0.0257(18) 0.030(2) 0.0242(18) 0.0045(14) -0.0037(13) -0.0153(14)
O26 0.073(3) 0.089(3) 0.156(5) 0.085(3) -0.073(3) -0.063(3)
C56 0.061(4) 0.053(3) 0.046(3) -0.003(3) -0.008(3) -0.034(3)
C45 0.0257(18) 0.030(2) 0.0242(18) 0.0045(14) -0.0037(13) -0.0153(14)
C27 0.147(7) 0.076(4) 0.035(3) -0.010(3) -0.014(4) -0.078(5)
O28 0.0270(16) 0.0248(15) 0.0272(15) -0.0095(12) 0.0034(12) -0.0117(13)
O27 0.0345(18) 0.0381(18) 0.0231(15) 0.0036(13) -0.0024(13) -0.0196(15)
O29 0.064(3) 0.066(2) 0.0275(17) -0.0042(16) 0.0001(16) -0.048(2)
N4 0.030(2) 0.035(2) 0.0211(17) 0.0034(15) -0.0027(15) -0.0169(17)
C11 0.025(2) 0.038(3) 0.030(2) -0.0022(19) 0.0022(18) -0.019(2)
N3 0.085(4) 0.091(4) 0.035(2) -0.036(2) 0.031(2) -0.075(3)
C50 0.022(2) 0.038(3) 0.028(2) -0.0003(19) 0.0011(17) -0.016(2)
C51 0.048(3) 0.041(3) 0.026(2) -0.001(2) 0.001(2) -0.023(2)
C52 0.035(3) 0.034(2) 0.030(2) 0.0037(19) -0.001(2) -0.015(2)
C47 0.058(4) 0.066(4) 0.035(3) -0.014(3) 0.014(2) -0.039(3)
C13 0.037(3) 0.057(3) 0.035(3) -0.020(2) 0.010(2) -0.026(3)
C12 0.038(3) 0.030(3) 0.078(4) 0.009(3) 0.032(3) -0.004(2)
C44 0.0257(18) 0.030(2) 0.0242(18) 0.0045(14) -0.0037(13) -0.0153(14)
C46 0.081(4) 0.074(4) 0.029(3) -0.021(3) 0.026(3) -0.063(4)
C40 0.0257(18) 0.030(2) 0.0242(18) 0.0045(14) -0.0037(13) -0.0153(14)
C28 0.213(10) 0.142(7) 0.042(4) 0.001(4) -0.027(5) -0.147(8)
C29 0.125(7) 0.183(9) 0.046(4) 0.004(5) -0.030(4) -0.104(7)
C53 0.058(6) 0.088(7) 0.045(4) 0.030(4) -0.025(4) -0.036(5)
C49 0.095(8) 0.122(10) 0.038(5) -0.039(5) 0.029(5) -0.092(7)
C37 0.023(3) 0.050(4) 0.031(3) 0.000(3) 0.000(2) -0.013(2)
C43 0.023(3) 0.050(4) 0.031(3) 0.000(3) 0.000(2) -0.013(2)
C39 0.023(3) 0.050(4) 0.031(3) 0.000(3) 0.000(2) -0.013(2)
C54 0.058(6) 0.088(7) 0.045(4) 0.030(4) -0.025(4) -0.036(5)
C48 0.095(8) 0.122(10) 0.038(5) -0.039(5) 0.029(5) -0.092(7)
C38 0.023(3) 0.050(4) 0.031(3) 0.000(3) 0.000(2) -0.013(2)

loop_
_atom_type_symbol
_atom_type_description
_atom_type_scat_dispersion_real
_atom_type_scat_dispersion_imag
_atom_type_scat_source
C C 0.0033 0.0016 'International Tables Vol C Tables 4.2.6.8 and 6.1.1.4'
H H 0.0000 0.0000 'International Tables Vol C Tables 4.2.6.8 and 6.1.1.4'
Cr Cr 0.3209 0.6236 'International Tables Vol C Tables 4.2.6.8 and 6.1.1.4'
Mo Mo -1.6832 0.6857 'International Tables Vol C Tables 4.2.6.8 and 6.1.1.4'
N N 0.0061 0.0033 'International Tables Vol C Tables 4.2.6.8 and 6.1.1.4'
O O 0.0106 0.0060 'International Tables Vol C Tables 4.2.6.8 and 6.1.1.4'

loop_
_geom_angle_atom_site_label_1
_geom_angle_atom_site_label_2
_geom_angle_atom_site_label_3
_geom_angle
_geom_angle_site_symmetry_1
_geom_angle_site_symmetry_3
O3 Cr1 O5 83.35(10) . .
O3 Cr1 O6 85.66(10) . .
O4 Cr1 O5 96.30(10) . .
O4 Cr1 O3 177.49(10) . .
O4 Cr1 O2 84.55(10) . .
O4 Cr1 O1 85.08(10) . .
O4 Cr1 O6 96.84(10) . .
O2 Cr1 O5 179.13(11) . .
O2 Cr1 O3 95.80(10) . .
O2 Cr1 O6 85.60(10) . .
O1 Cr1 O5 83.42(9) . .
O1 Cr1 O3 92.41(10) . .
O1 Cr1 O2 96.45(10) . .
O1 Cr1 O6 177.33(10) . .
O6 Cr1 O5 94.51(10) . .
O5 Mo2 O1 70.99(8) . .
O16 Mo2 O5 154.18(11) . .
O16 Mo2 O7 89.82(11) . .
O16 Mo2 O1 89.54(10) . .
O16 Mo2 O8 103.72(12) . .
O7 Mo2 O5 70.07(9) . .
O7 Mo2 O1 78.01(9) . .
O15 Mo2 O5 93.50(10) . .
O15 Mo2 O16 105.86(12) . .
O15 Mo2 O7 98.93(11) . .
O15 Mo2 O1 164.37(10) . .
O15 Mo2 O8 103.39(12) . .
O8 Mo2 O5 87.77(9) . .
O8 Mo2 O7 149.39(10) . .
O8 Mo2 O1 74.83(10) . .
O13 Mo1 O5 92.10(11) . .
O13 Mo1 O14 106.46(12) . .
O13 Mo1 O3 162.83(11) . .
O13 Mo1 O7 98.32(10) . .
O13 Mo1 O12 103.18(11) . .
O5 Mo1 O3 70.80(8) . .
O14 Mo1 O5 154.67(10) . .
O14 Mo1 O3 90.35(10) . .
O14 Mo1 O7 89.88(11) . .
O14 Mo1 O12 104.05(11) . .
O7 Mo1 O5 70.10(9) . .
O7 Mo1 O3 77.80(9) . .
O12 Mo1 O5 87.80(10) . .
O12 Mo1 O3 75.32(9) . .
O12 Mo1 O7 149.65(10) . .
O20 Mo4 O4 159.95(11) . .
O20 Mo4 O2 92.44(11) . .
O20 Mo4 O10 101.27(11) . .
O20 Mo4 O19 106.17(13) . .
O20 Mo4 O9 97.40(11) . .
O4 Mo4 O2 69.95(8) . .
O10 Mo4 O4 82.79(9) . .
O10 Mo4 O2 72.01(9) . .
O10 Mo4 O9 148.48(10) . .
O19 Mo4 O4 92.51(11) . .
O19 Mo4 O2 160.51(11) . .
O19 Mo4 O10 98.12(12) . .
O19 Mo4 O9 100.77(11) . .
O9 Mo4 O4 71.43(9) . .
O9 Mo4 O2 82.09(9) . .
O21 Mo5 O2 93.99(10) . .
O21 Mo5 O6 161.25(10) . .
O21 Mo5 O11 98.41(12) . .
O21 Mo5 O10 102.05(11) . .
O21 Mo5 O22 105.34(12) . .
O2 Mo5 O6 70.18(8) . .
O11 Mo5 O2 81.41(9) . .
O11 Mo5 O6 70.03(9) . .
O10 Mo5 O2 72.31(9) . .
O10 Mo5 O6 83.11(9) . .
O10 Mo5 O11 147.53(10) . .
O22 Mo5 O2 160.26(11) . .
O22 Mo5 O6 91.40(10) . .
O22 Mo5 O11 99.33(11) . .
O22 Mo5 O10 99.22(12) . .
O4 Mo3 O1 69.30(8) . .
O8 Mo3 O4 80.68(9) . .
O8 Mo3 O1 70.60(9) . .
O18 Mo3 O4 94.94(11) . .
O18 Mo3 O1 161.12(11) . .
O18 Mo3 O8 97.32(12) . .
O18 Mo3 O9 102.70(12) . .
O9 Mo3 O4 72.74(9) . .
O9 Mo3 O1 83.00(9) . .
O9 Mo3 O8 147.78(10) . .
O17 Mo3 O4 159.06(12) . .
O17 Mo3 O1 90.54(11) . .
O17 Mo3 O8 98.38(11) . .
O17 Mo3 O18 105.90(14) . .
O17 Mo3 O9 100.04(12) . .
O24 Mo6 O3 162.17(11) . .
O24 Mo6 O23 105.67(13) . .
O24 Mo6 O6 96.34(12) . .
O24 Mo6 O11 103.22(11) . .
O24 Mo6 O12 96.94(11) . .
O23 Mo6 O3 89.28(11) . .
O23 Mo6 O6 157.92(10) . .
O23 Mo6 O11 100.29(11) . .
O23 Mo6 O12 98.77(11) . .
O6 Mo6 O3 69.36(8) . .
O11 Mo6 O3 83.10(9) . .
O11 Mo6 O6 72.50(9) . .
O11 Mo6 O12 147.22(10) . .
O12 Mo6 O3 70.70(8) . .
O12 Mo6 O6 79.87(9) . .
Cr1 O5 Mo2 102.99(9) . .
Cr1 O5 Mo1 103.09(10) . .
Cr1 O5 H5 115.7 . .
Mo2 O5 Mo1 101.57(9) . .
Mo2 O5 H5 115.7 . .
Mo1 O5 H5 115.7 . .
Cr1 O3 Mo1 102.20(10) . .
Cr1 O3 Mo6 100.81(9) . .
Mo1 O3 Mo6 90.15(7) . .
C2 O3 Cr1 118.8(2) . .
C2 O3 Mo1 118.22(19) . .
C2 O3 Mo6 121.40(19) . .
Cr1 O4 Mo4 102.94(11) . .
Cr1 O4 Mo3 104.56(10) . .
Cr1 O4 H4 117.8 . .
Mo4 O4 H4 117.8 . .
Mo3 O4 Mo4 91.94(8) . .
Mo3 O4 H4 117.8 . .
Cr1 O2 Mo4 102.55(10) . .
Cr1 O2 Mo5 103.29(10) . .
Cr1 O2 H2 118.3 . .
Mo4 O2 H2 118.3 . .
Mo5 O2 Mo4 91.77(8) . .
Mo5 O2 H2 118.3 . .
Mo1 O7 Mo2 112.46(11) . .
C3 O7 Mo2 120.4(2) . .
C3 O7 Mo1 120.0(2) . .
Cr1 O1 Mo2 102.04(9) . .
Cr1 O1 Mo3 100.98(10) . .
Mo2 O1 Mo3 90.70(9) . .
C1 O1 Cr1 118.7(2) . .
C1 O1 Mo2 117.3(2) . .
C1 O1 Mo3 122.00(19) . .
Cr1 O6 Mo5 100.89(10) . .
Cr1 O6 Mo6 103.99(10) . .
Cr1 O6 H6 118.6 . .
Mo5 O6 H6 118.6 . .
Mo6 O6 Mo5 91.44(9) . .
Mo6 O6 H6 118.6 . .
Mo6 O11 Mo5 120.31(13) . .
Mo5 O10 Mo4 117.98(13) . .
Mo1 O12 Mo6 119.43(12) . .
Mo2 O8 Mo3 119.39(13) . .
Mo3 O9 Mo4 117.38(12) . .
C18 N1 C10 108.3(3) . .
C18 N1 C6 108.8(3) . .
C10 N1 C6 111.2(3) . .
C14 N1 C18 111.0(3) . .
C14 N1 C10 109.3(3) . .
C14 N1 C6 108.2(3) . .
N1 C18 H18A 108.4 . .
N1 C18 H18B 108.4 . .
H18A C18 H18B 107.5 . .
C19 C18 N1 115.3(3) . .
C19 C18 H18A 108.4 . .
C19 C18 H18B 108.4 . .
C22 N2 C30 108.5(3) . .
C22 N2 C26 110.1(3) . .
C22 N2 C38 101.8(5) . .
C30 N2 C38 112.7(7) . .
C26 N2 C30 107.5(3) . .
C26 N2 C38 115.9(7) . .
C42 N2 C22 113.9(4) . .
C42 N2 C30 109.8(4) . .
C42 N2 C26 106.8(5) . .
C42 N2 C38 12.6(5) . .
H20A C20 H20B 107.9 . .
C19 C20 H20A 109.3 . .
C19 C20 H20B 109.3 . .
C21 C20 H20A 109.3 . .
C21 C20 H20B 109.3 . .
C21 C20 C19 111.8(3) . .
C18 C19 C20 110.4(3) . .
C18 C19 H19A 109.6 . .
C18 C19 H19B 109.6 . .
C20 C19 H19A 109.6 . .
C20 C19 H19B 109.6 . .
H19A C19 H19B 108.1 . .
N2 C22 H22A 108.2 . .
N2 C22 H22B 108.2 . .
H22A C22 H22B 107.3 . .
C23 C22 N2 116.4(3) . .
C23 C22 H22A 108.2 . .
C23 C22 H22B 108.2 . .
N1 C10 H10A 108.2 . .
N1 C10 H10B 108.2 . .
H10A C10 H10B 107.4 . .
C11 C10 N1 116.2(3) . .
C11 C10 H10A 108.2 . .
C11 C10 H10B 108.2 . .
C22 C23 H23A 109.9 . .
C22 C23 H23B 109.9 . .
C22 C23 C24 108.9(3) . .
H23A C23 H23B 108.3 . .
C24 C23 H23A 109.9 . .
C24 C23 H23B 109.9 . .
H5A C5 H5B 107.2 . .
O25 C5 H5A 107.8 . .
O25 C5 H5B 107.9 . .
O25 C5 C4 117.9(4) . .
C4 C5 H5A 107.8 . .
C4 C5 H5B 107.8 . .
H8A C8 H8B 107.8 . .
C7 C8 H8A 109.1 . .
C7 C8 H8B 109.1 . .
C9 C8 H8A 109.1 . .
C9 C8 H8B 109.1 . .
C9 C8 C7 112.4(3) . .
N1 C6 H6A 108.3 . .
N1 C6 H6B 108.3 . .
H6A C6 H6B 107.4 . .
C7 C6 N1 115.9(3) . .
C7 C6 H6A 108.3 . .
C7 C6 H6B 108.3 . .
C5 O25 H25 109.5 . .
C3 C4 C5 108.9(3) . .
C3 C4 C2 111.4(3) . .
C3 C4 C1 110.5(3) . .
C2 C4 C5 108.3(3) . .
C2 C4 C1 112.5(3) . .
C1 C4 C5 105.1(3) . .
O7 C3 C4 113.3(3) . .
O7 C3 H3A 108.9 . .
O7 C3 H3B 108.9 . .
C4 C3 H3A 108.9 . .
C4 C3 H3B 108.9 . .
H3A C3 H3B 107.7 . .
H15A C15 H15B 108.1 . .
C14 C15 H15A 109.6 . .
C14 C15 H15B 109.6 . .
C16 C15 H15A 109.6 . .
C16 C15 H15B 109.6 . .
C16 C15 C14 110.5(4) . .
C23 C24 H24A 108.8 . .
C23 C24 H24B 108.8 . .
H24A C24 H24B 107.7 . .
C25 C24 C23 113.8(4) . .
C25 C24 H24A 108.8 . .
C25 C24 H24B 108.8 . .
C8 C7 H7A 109.9 . .
C8 C7 H7B 109.9 . .
C6 C7 C8 109.1(3) . .
C6 C7 H7A 109.9 . .
C6 C7 H7B 109.9 . .
H7A C7 H7B 108.3 . .
N1 C14 H14A 108.4 . .
N1 C14 H14B 108.4 . .
C15 C14 N1 115.4(3) . .
C15 C14 H14A 108.4 . .
C15 C14 H14B 108.4 . .
H14A C14 H14B 107.5 . .
C20 C21 H21A 109.5 . .
C20 C21 H21B 109.5 . .
C20 C21 H21C 109.5 . .
H21A C21 H21B 109.5 . .
H21A C21 H21C 109.5 . .
H21B C21 H21C 109.5 . .
O3 C2 C4 112.3(3) . .
O3 C2 H2A 109.1 . .
O3 C2 H2B 109.1 . .
C4 C2 H2A 109.1 . .
C4 C2 H2B 109.1 . .
H2A C2 H2B 107.9 . .
O1 C1 C4 114.1(3) . .
O1 C1 H1A 108.7 . .
O1 C1 H1B 108.7 . .
C4 C1 H1A 108.7 . .
C4 C1 H1B 108.7 . .
H1A C1 H1B 107.6 . .
N5 C55 H55 116.6 . .
O26 C55 H55 116.6 . .
O26 C55 N5 126.7(5) . .
C24 C25 H25A 109.5 . .
C24 C25 H25B 109.5 . .
C24 C25 H25C 109.5 . .
H25A C25 H25B 109.5 . .
H25A C25 H25C 109.5 . .
H25B C25 H25C 109.5 . .
N2 C30 H30A 108.3 . .
N2 C30 H30B 108.3 . .
H30A C30 H30B 107.4 . .
C31 C30 N2 115.7(3) . .
C31 C30 H30A 108.3 . .
C31 C30 H30B 108.3 . .
C8 C9 H9A 109.5 . .
C8 C9 H9B 109.5 . .
C8 C9 H9C 109.5 . .
H9A C9 H9B 109.5 . .
H9A C9 H9C 109.5 . .
H9B C9 H9C 109.5 . .
H33A C33 H33B 109.5 . .
H33A C33 H33C 109.5 . .
H33B C33 H33C 109.5 . .
C32 C33 H33A 109.5 . .
C32 C33 H33B 109.5 . .
C32 C33 H33C 109.5 . .
C55 N5 C56 122.4(4) . .
C55 N5 C53 121.8(5) . .
C55 N5 C54 110.2(7) . .
C56 N5 C53 115.1(5) . .
C56 N5 C54 109.9(7) . .
C54 N5 C53 53.6(7) . .
C15 C16 H16A 108.9 . .
C15 C16 H16B 108.9 . .
H16A C16 H16B 107.7 . .
C17 C16 C15 113.2(4) . .
C17 C16 H16A 108.9 . .
C17 C16 H16B 108.9 . .
C30 C31 H31A 109.6 . .
C30 C31 H31B 109.6 . .
C30 C31 C32 110.3(3) . .
H31A C31 H31B 108.1 . .
C32 C31 H31A 109.6 . .
C32 C31 H31B 109.6 . .
C33 C32 C31 112.5(3) . .
C33 C32 H32A 109.1 . .
C33 C32 H32B 109.1 . .
C31 C32 H32A 109.1 . .
C31 C32 H32B 109.1 . .
H32A C32 H32B 107.8 . .
C16 C17 H17A 109.5 . .
C16 C17 H17B 109.5 . .
C16 C17 H17C 109.5 . .
H17A C17 H17B 109.5 . .
H17A C17 H17C 109.5 . .
H17B C17 H17C 109.5 . .
N2 C26 H26A 108.1 . .
N2 C26 H26B 108.1 . .
H26A C26 H26B 107.3 . .
C27 C26 N2 116.8(4) . .
C27 C26 H26A 108.1 . .
C27 C26 H26B 108.1 . .
N2 C42 H42A 108.8 . .
N2 C42 H42B 108.8 . .
N2 C42 C45 114.0(5) . .
H42A C42 H42B 107.7 . .
C45 C42 H42A 108.8 . .
C45 C42 H42B 108.8 . .
N5 C56 H56A 109.5 . .
N5 C56 H56B 109.5 . .
N5 C56 H56C 109.5 . .
H56A C56 H56B 109.5 . .
H56A C56 H56C 109.5 . .
H56B C56 H56C 109.5 . .
C42 C45 H45A 110.0 . .
C42 C45 H45B 110.0 . .
C42 C45 C40 108.5(5) . .
H45A C45 H45B 108.4 . .
C40 C45 H45A 110.0 . .
C40 C45 H45B 110.0 . .
C26 C27 H27A 109.2 . .
C26 C27 H27B 109.2 . .
C26 C27 C28 112.2(6) . .
H27A C27 H27B 107.9 . .
C28 C27 H27A 109.2 . .
C28 C27 H27B 109.2 . .
H29D O29 H29E 106(2) . .
C50 N4 C51 120.7(4) . .
C50 N4 C52 121.6(4) . .
C51 N4 C52 117.6(3) . .
C10 C11 H11A 109.8 . .
C10 C11 H11B 109.8 . .
H11A C11 H11B 108.2 . .
C12 C11 C10 109.5(4) . .
C12 C11 H11A 109.8 . .
C12 C11 H11B 109.8 . .
C47 N3 C49 112.2(5) . .
C47 N3 C48 112.3(6) . .
C46 N3 C47 122.6(4) . .
C46 N3 C49 122.1(5) . .
C46 N3 C48 116.1(7) . .
C49 N3 C48 49.5(7) . .
O27 C50 N4 124.8(4) . .
O27 C50 H50 117.6 . .
N4 C50 H50 117.6 . .
N4 C51 H51A 109.5 . .
N4 C51 H51B 109.5 . .
N4 C51 H51C 109.5 . .
H51A C51 H51B 109.5 . .
H51A C51 H51C 109.5 . .
H51B C51 H51C 109.5 . .
N4 C52 H52A 109.5 . .
N4 C52 H52B 109.5 . .
N4 C52 H52C 109.5 . .
H52A C52 H52B 109.5 . .
H52A C52 H52C 109.5 . .
H52B C52 H52C 109.5 . .
N3 C47 H47A 109.5 . .
N3 C47 H47B 109.5 . .
N3 C47 H47C 109.5 . .
H47A C47 H47B 109.5 . .
H47A C47 H47C 109.5 . .
H47B C47 H47C 109.5 . .
H13A C13 H13B 109.5 . .
H13A C13 H13C 109.5 . .
H13B C13 H13C 109.5 . .
C12 C13 H13A 109.5 . .
C12 C13 H13B 109.5 . .
C12 C13 H13C 109.5 . .
C11 C12 H12A 108.0 . .
C11 C12 H12B 108.0 . .
C13 C12 C11 117.2(4) . .
C13 C12 H12A 108.0 . .
C13 C12 H12B 108.0 . .
H12A C12 H12B 107.3 . .
O28 C46 N3 126.0(5) . .
O28 C46 H46 117.0 . .
N3 C46 H46 117.0 . .
C45 C40 H40A 109.1 . .
C45 C40 H40B 109.1 . .
C44 C40 C45 112.7(5) . .
C44 C40 H40A 109.1 . .
C44 C40 H40B 109.1 . .
H40A C40 H40B 107.8 . .
C27 C28 H28A 109.1 . .
C27 C28 H28B 109.1 . .
C27 C28 C29 112.7(5) . .
H28A C28 H28B 107.8 . .
C29 C28 H28A 109.1 . .
C29 C28 H28B 109.1 . .
C28 C29 H29A 109.5 . .
C28 C29 H29B 109.5 . .
C28 C29 H29C 109.5 . .
H29A C29 H29B 109.5 . .
H29A C29 H29C 109.5 . .
H29B C29 H29C 109.5 . .
N5 C53 H53A 109.5 . .
N5 C53 H53B 109.5 . .
N5 C53 H53C 109.5 . .
N3 C49 H49A 109.5 . .
N3 C49 H49B 109.5 . .
N3 C49 H49C 109.5 . .
H37A C37 H37B 109.5 . .
H37A C37 H37C 109.5 . .
H37B C37 H37C 109.5 . .
C43 C37 H37A 109.5 . .
C43 C37 H37B 109.5 . .
C43 C37 H37C 109.5 . .
C37 C43 H43A 108.9 . .
C37 C43 H43B 108.9 . .
H43A C43 H43B 107.7 . .
C39 C43 C37 113.4(9) . .
C39 C43 H43A 108.9 . .
C39 C43 H43B 108.9 . .
C43 C39 H39A 108.7 . .
C43 C39 H39B 108.7 . .
C43 C39 C38 114.2(8) . .
H39A C39 H39B 107.6 . .
C38 C39 H39A 108.7 . .
C38 C39 H39B 108.7 . .
N5 C54 H54A 109.5 . .
N5 C54 H54B 109.5 . .
N5 C54 H54C 109.5 . .
H54A C54 H54B 109.5 . .
H54A C54 H54C 109.5 . .
H54B C54 H54C 109.5 . .
N3 C48 H48A 109.5 . .
N3 C48 H48B 109.5 . .
N3 C48 H48C 109.5 . .
H48A C48 H48B 109.5 . .
H48A C48 H48C 109.5 . .
H48B C48 H48C 109.5 . .
N2 C38 H38A 107.6 . .
N2 C38 H38B 107.6 . .
C39 C38 N2 118.8(9) . .
C39 C38 H38A 107.6 . .
C39 C38 H38B 107.6 . .
H38A C38 H38B 107.0 . .

loop_
_geom_bond_atom_site_label_1
_geom_bond_atom_site_label_2
_geom_bond_distance
_geom_bond_site_symmetry_2
Cr1 O5 1.992(2) .
Cr1 O3 1.971(2) .
Cr1 O4 1.962(2) .
Cr1 O2 1.969(2) .
Cr1 O1 1.965(2) .
Cr1 O6 1.976(2) .
Mo2 O5 2.242(2) .
Mo2 O16 1.706(2) .
Mo2 O7 2.100(3) .
Mo2 O1 2.293(2) .
Mo2 O15 1.699(2) .
Mo2 O8 1.862(3) .
Mo1 O13 1.705(3) .
Mo1 O5 2.252(2) .
Mo1 O14 1.711(3) .
Mo1 O3 2.296(2) .
Mo1 O7 2.087(2) .
Mo1 O12 1.864(2) .
Mo4 O20 1.709(3) .
Mo4 O4 2.304(2) .
Mo4 O2 2.309(2) .
Mo4 O10 1.932(2) .
Mo4 O19 1.709(3) .
Mo4 O9 1.957(2) .
Mo5 O21 1.698(2) .
Mo5 O2 2.299(2) .
Mo5 O6 2.362(2) .
Mo5 O11 1.967(2) .
Mo5 O10 1.928(3) .
Mo5 O22 1.703(2) .
Mo3 O4 2.285(2) .
Mo3 O1 2.383(2) .
Mo3 O8 1.991(2) .
Mo3 O18 1.703(3) .
Mo3 O9 1.905(2) .
Mo3 O17 1.702(3) .
Mo6 O3 2.404(2) .
Mo6 O24 1.699(2) .
Mo6 O23 1.712(3) .
Mo6 O6 2.309(2) .
Mo6 O11 1.889(2) .
Mo6 O12 1.990(2) .
O5 H5 0.9800 .
O3 C2 1.447(4) .
O4 H4 0.9800 .
O2 H2 0.9800 .
O7 C3 1.443(4) .
O1 C1 1.437(4) .
O6 H6 0.9800 .
N1 C18 1.524(4) .
N1 C10 1.525(5) .
N1 C6 1.526(4) .
N1 C14 1.518(4) .
C18 H18A 0.9700 .
C18 H18B 0.9700 .
C18 C19 1.516(5) .
N2 C22 1.517(5) .
N2 C30 1.535(5) .
N2 C26 1.523(5) .
N2 C42 1.479(8) .
N2 C38 1.562(12) .
C20 H20A 0.9700 .
C20 H20B 0.9700 .
C20 C19 1.527(5) .
C20 C21 1.520(5) .
C19 H19A 0.9700 .
C19 H19B 0.9700 .
C22 H22A 0.9700 .
C22 H22B 0.9700 .
C22 C23 1.508(5) .
C10 H10A 0.9700 .
C10 H10B 0.9700 .
C10 C11 1.519(5) .
C23 H23A 0.9700 .
C23 H23B 0.9700 .
C23 C24 1.530(6) .
C5 H5A 0.9700 .
C5 H5B 0.9700 .
C5 O25 1.519(6) .
C5 C4 1.551(5) .
C8 H8A 0.9700 .
C8 H8B 0.9700 .
C8 C7 1.534(5) .
C8 C9 1.515(5) .
C6 H6A 0.9700 .
C6 H6B 0.9700 .
C6 C7 1.518(5) .
O25 H25 0.8200 .
C4 C3 1.533(5) .
C4 C2 1.535(5) .
C4 C1 1.536(5) .
C3 H3A 0.9700 .
C3 H3B 0.9700 .
C15 H15A 0.9700 .
C15 H15B 0.9700 .
C15 C14 1.515(5) .
C15 C16 1.514(5) .
C24 H24A 0.9700 .
C24 H24B 0.9700 .
C24 C25 1.488(6) .
C7 H7A 0.9700 .
C7 H7B 0.9700 .
C14 H14A 0.9700 .
C14 H14B 0.9700 .
C21 H21A 0.9600 .
C21 H21B 0.9600 .
C21 H21C 0.9600 .
C2 H2A 0.9700 .
C2 H2B 0.9700 .
C1 H1A 0.9700 .
C1 H1B 0.9700 .
C55 H55 0.9300 .
C55 N5 1.329(6) .
C55 O26 1.217(6) .
C25 H25A 0.9600 .
C25 H25B 0.9600 .
C25 H25C 0.9600 .
C30 H30A 0.9700 .
C30 H30B 0.9700 .
C30 C31 1.504(5) .
C9 H9A 0.9600 .
C9 H9B 0.9600 .
C9 H9C 0.9600 .
C33 H33A 0.9600 .
C33 H33B 0.9600 .
C33 H33C 0.9600 .
C33 C32 1.519(6) .
N5 C56 1.427(6) .
N5 C53 1.543(9) .
N5 C54 1.469(15) .
C16 H16A 0.9700 .
C16 H16B 0.9700 .
C16 C17 1.508(7) .
C31 H31A 0.9700 .
C31 H31B 0.9700 .
C31 C32 1.530(5) .
C32 H32A 0.9700 .
C32 H32B 0.9700 .
C17 H17A 0.9600 .
C17 H17B 0.9600 .
C17 H17C 0.9600 .
C26 H26A 0.9700 .
C26 H26B 0.9700 .
C26 C27 1.501(8) .
C42 H42A 0.9700 .
C42 H42B 0.9700 .
C42 C45 1.529(2) .
C56 H56A 0.9600 .
C56 H56B 0.9600 .
C56 H56C 0.9600 .
C45 H45A 0.9700 .
C45 H45B 0.9700 .
C45 C40 1.530(2) .
C27 H27A 0.9700 .
C27 H27B 0.9700 .
C27 C28 1.513(7) .
O28 C46 1.192(5) .
O27 C50 1.244(5) .
O29 H29D 0.858(10) .
O29 H29E 0.855(10) .
N4 C50 1.318(5) .
N4 C51 1.460(5) .
N4 C52 1.467(5) .
C11 H11A 0.9700 .
C11 H11B 0.9700 .
C11 C12 1.506(6) .
N3 C47 1.406(6) .
N3 C46 1.339(6) .
N3 C49 1.520(9) .
N3 C48 1.591(17) .
C50 H50 0.9300 .
C51 H51A 0.9600 .
C51 H51B 0.9600 .
C51 H51C 0.9600 .
C52 H52A 0.9600 .
C52 H52B 0.9600 .
C52 H52C 0.9600 .
C47 H47A 0.9600 .
C47 H47B 0.9600 .
C47 H47C 0.9600 .
C13 H13A 0.9600 .
C13 H13B 0.9600 .
C13 H13C 0.9600 .
C13 C12 1.479(6) .
C12 H12A 0.9700 .
C12 H12B 0.9700 .
C44 H44A 0.9600 .
C44 H44B 0.9600 .
C44 H44C 0.9600 .
C44 C40 1.528(2) .
C46 H46 0.9300 .
C40 H40A 0.9700 .
C40 H40B 0.9700 .
C28 H28A 0.9700 .
C28 H28B 0.9700 .
C28 C29 1.514(10) .
C29 H29A 0.9600 .
C29 H29B 0.9600 .
C29 H29C 0.9600 .
C53 H53A 0.9600 .
C53 H53B 0.9600 .
C53 H53C 0.9600 .
C49 H49A 0.9600 .
C49 H49B 0.9600 .
C49 H49C 0.9600 .
C37 H37A 0.9600 .
C37 H37B 0.9600 .
C37 H37C 0.9600 .
C37 C43 1.530(2) .
C43 H43A 0.9700 .
C43 H43B 0.9700 .
C43 C39 1.529(2) .
C39 H39A 0.9700 .
C39 H39B 0.9700 .
C39 C38 1.530(2) .
C54 H54A 0.9600 .
C54 H54B 0.9600 .
C54 H54C 0.9600 .
C48 H48A 0.9600 .
C48 H48B 0.9600 .
C48 H48C 0.9600 .
C38 H38A 0.9700 .
C38 H38B 0.9700 .

loop_
_geom_torsion_atom_site_label_1
_geom_torsion_atom_site_label_2
_geom_torsion_atom_site_label_3
_geom_torsion_atom_site_label_4
_geom_torsion
_geom_torsion_site_symmetry_1
_geom_torsion_site_symmetry_2
_geom_torsion_site_symmetry_3
_geom_torsion_site_symmetry_4
Cr1 O3 C2 C4 -59.0(3) . . . .
Cr1 O1 C1 C4 57.0(4) . . . .
Mo2 O7 C3 C4 73.9(3) . . . .
Mo2 O1 C1 C4 -66.4(3) . . . .
Mo1 O3 C2 C4 65.7(3) . . . .
Mo1 O7 C3 C4 -74.5(3) . . . .
Mo3 O1 C1 C4 -176.2(2) . . . .
Mo6 O3 C2 C4 175.1(2) . . . .
O13 Mo1 O5 Cr1 172.87(11) . . . .
O13 Mo1 O5 Mo2 -80.68(11) . . . .
O13 Mo1 O3 Cr1 -0.1(4) . . . .
O13 Mo1 O3 Mo6 101.0(3) . . . .
O13 Mo1 O3 C2 -132.7(4) . . . .
O13 Mo1 O7 Mo2 69.45(14) . . . .
O13 Mo1 O7 C3 -139.8(2) . . . .
O13 Mo1 O12 Mo6 178.33(14) . . . .
O5 Cr1 O3 Mo1 -5.93(9) . . . .
O5 Cr1 O3 Mo6 -98.45(9) . . . .
O5 Cr1 O3 C2 126.3(2) . . . .
O5 Cr1 O4 Mo4 179.50(9) . . . .
O5 Cr1 O4 Mo3 -85.01(11) . . . .
O5 Cr1 O2 Mo4 166(36) . . . .
O5 Cr1 O2 Mo5 -99(7) . . . .
O5 Cr1 O1 Mo2 5.92(10) . . . .
O5 Cr1 O1 Mo3 99.02(10) . . . .
O5 Cr1 O1 C1 -124.7(2) . . . .
O5 Cr1 O6 Mo5 -179.21(10) . . . .
O5 Cr1 O6 Mo6 86.53(10) . . . .
O5 Mo2 O7 Mo1 19.87(10) . . . .
O5 Mo2 O7 C3 -130.7(2) . . . .
O5 Mo2 O1 Cr1 -5.53(9) . . . .
O5 Mo2 O1 Mo3 -106.92(9) . . . .
O5 Mo2 O1 C1 126.0(2) . . . .
O5 Mo2 O8 Mo3 90.31(13) . . . .
O5 Mo1 O3 Cr1 5.51(8) . . . .
O5 Mo1 O3 Mo6 106.61(9) . . . .
O5 Mo1 O3 C2 -127.0(2) . . . .
O5 Mo1 O7 Mo2 -19.78(10) . . . .
O5 Mo1 O7 C3 130.9(2) . . . .
O5 Mo1 O12 Mo6 -90.03(14) . . . .
O21 Mo5 O2 Cr1 171.23(12) . . . .
O21 Mo5 O2 Mo4 -85.44(11) . . . .
O21 Mo5 O6 Cr1 -35.2(4) . . . .
O21 Mo5 O6 Mo6 69.3(3) . . . .
O21 Mo5 O11 Mo6 173.46(14) . . . .
O21 Mo5 O10 Mo4 68.57(15) . . . .
O14 Mo1 O5 Cr1 -49.4(3) . . . .
O14 Mo1 O5 Mo2 57.1(3) . . . .
O14 Mo1 O3 Cr1 168.25(11) . . . .
O14 Mo1 O3 Mo6 -90.66(10) . . . .
O14 Mo1 O3 C2 35.7(2) . . . .
O14 Mo1 O7 Mo2 176.07(13) . . . .
O14 Mo1 O7 C3 -33.2(2) . . . .
O14 Mo1 O12 Mo6 67.31(16) . . . .
O20 Mo4 O4 Cr1 30.4(3) . . . .
O20 Mo4 O4 Mo3 -75.0(3) . . . .
O20 Mo4 O2 Cr1 -170.84(11) . . . .
O20 Mo4 O2 Mo5 85.13(10) . . . .
O20 Mo4 O10 Mo5 -67.15(16) . . . .
O20 Mo4 O9 Mo3 -174.44(14) . . . .
O16 Mo2 O5 Cr1 48.4(3) . . . .
O16 Mo2 O5 Mo1 -58.1(3) . . . .
O16 Mo2 O7 Mo1 -176.66(13) . . . .
O16 Mo2 O7 C3 32.8(2) . . . .
O16 Mo2 O1 Cr1 -168.26(13) . . . .
O16 Mo2 O1 Mo3 90.35(11) . . . .
O16 Mo2 O1 C1 -36.7(2) . . . .
O16 Mo2 O8 Mo3 -66.30(15) . . . .
O3 Cr1 O5 Mo2 -99.30(10) . . . .
O3 Cr1 O5 Mo1 6.07(9) . . . .
O3 Cr1 O4 Mo4 -99(2) . . . .
O3 Cr1 O4 Mo3 -3(2) . . . .
O3 Cr1 O2 Mo4 178.22(9) . . . .
O3 Cr1 O2 Mo5 -86.90(10) . . . .
O3 Cr1 O1 Mo2 88.94(10) . . . .
O3 Cr1 O1 Mo3 -177.96(9) . . . .
O3 Cr1 O1 C1 -41.7(2) . . . .
O3 Cr1 O6 Mo5 97.83(10) . . . .
O3 Cr1 O6 Mo6 3.57(10) . . . .
O3 Mo1 O5 Cr1 -5.47(8) . . . .
O3 Mo1 O5 Mo2 100.98(10) . . . .
O3 Mo1 O7 Mo2 -93.54(11) . . . .
O3 Mo1 O7 C3 57.2(2) . . . .
O3 Mo1 O12 Mo6 -19.30(12) . . . .
O3 Mo6 O6 Cr1 -3.12(9) . . . .
O3 Mo6 O6 Mo5 -104.71(9) . . . .
O3 Mo6 O11 Mo5 92.46(13) . . . .
O3 Mo6 O12 Mo1 18.88(12) . . . .
O4 Cr1 O5 Mo2 78.20(11) . . . .
O4 Cr1 O5 Mo1 -176.43(9) . . . .
O4 Cr1 O3 Mo1 -88(2) . . . .
O4 Cr1 O3 Mo6 180(100) . . . .
O4 Cr1 O3 C2 44(2) . . . .
O4 Cr1 O2 Mo4 0.71(9) . . . .
O4 Cr1 O2 Mo5 95.59(10) . . . .
O4 Cr1 O1 Mo2 -91.01(11) . . . .
O4 Cr1 O1 Mo3 2.09(10) . . . .
O4 Cr1 O1 C1 138.3(2) . . . .
O4 Cr1 O6 Mo5 -82.30(10) . . . .
O4 Cr1 O6 Mo6 -176.56(10) . . . .
O4 Mo4 O2 Cr1 -0.64(9) . . . .
O4 Mo4 O2 Mo5 -104.68(9) . . . .
O4 Mo4 O10 Mo5 92.95(14) . . . .
O4 Mo4 O9 Mo3 22.69(12) . . . .
O4 Mo3 O1 Cr1 -1.91(9) . . . .
O4 Mo3 O1 Mo2 100.50(9) . . . .
O4 Mo3 O1 C1 -136.2(2) . . . .
O4 Mo3 O8 Mo2 -90.32(14) . . . .
O4 Mo3 O9 Mo4 -22.72(12) . . . .
O2 Cr1 O5 Mo2 -88(7) . . . .
O2 Cr1 O5 Mo1 18(7) . . . .
O2 Cr1 O3 Mo1 174.25(9) . . . .
O2 Cr1 O3 Mo6 81.73(10) . . . .
O2 Cr1 O3 C2 -53.6(2) . . . .
O2 Cr1 O4 Mo4 -0.72(9) . . . .
O2 Cr1 O4 Mo3 94.77(11) . . . .
O2 Cr1 O1 Mo2 -174.95(10) . . . .
O2 Cr1 O1 Mo3 -81.85(10) . . . .
O2 Cr1 O1 C1 54.4(2) . . . .
O2 Cr1 O6 Mo5 1.66(10) . . . .
O2 Cr1 O6 Mo6 -92.59(11) . . . .
O2 Mo4 O4 Cr1 0.65(9) . . . .
O2 Mo4 O4 Mo3 -104.78(9) . . . .
O2 Mo4 O10 Mo5 21.75(12) . . . .
O2 Mo4 O9 Mo3 94.12(13) . . . .
O2 Mo5 O6 Cr1 -1.51(9) . . . .
O2 Mo5 O6 Mo6 103.03(9) . . . .
O2 Mo5 O11 Mo6 -93.74(13) . . . .
O2 Mo5 O10 Mo4 -21.81(12) . . . .
O7 Mo2 O5 Cr1 89.23(11) . . . .
O7 Mo2 O5 Mo1 -17.29(9) . . . .
O7 Mo2 O1 Cr1 -78.35(11) . . . .
O7 Mo2 O1 Mo3 -179.74(9) . . . .
O7 Mo2 O1 C1 53.2(2) . . . .
O7 Mo2 O8 Mo3 47.7(3) . . . .
O7 Mo1 O5 Cr1 -89.05(11) . . . .
O7 Mo1 O5 Mo2 17.40(9) . . . .
O7 Mo1 O3 Cr1 78.45(10) . . . .
O7 Mo1 O3 Mo6 179.54(10) . . . .
O7 Mo1 O3 C2 -54.1(2) . . . .
O7 Mo1 O12 Mo6 -47.7(3) . . . .
O24 Mo6 O3 Cr1 41.3(4) . . . .
O24 Mo6 O3 Mo1 -61.1(4) . . . .
O24 Mo6 O3 C2 175.1(4) . . . .
O24 Mo6 O6 Cr1 -172.12(12) . . . .
O24 Mo6 O6 Mo5 86.29(11) . . . .
O24 Mo6 O11 Mo5 -70.59(16) . . . .
O24 Mo6 O12 Mo1 -174.35(15) . . . .
O1 Cr1 O5 Mo2 -6.08(10) . . . .
O1 Cr1 O5 Mo1 99.28(11) . . . .
O1 Cr1 O3 Mo1 -89.01(10) . . . .
O1 Cr1 O3 Mo6 178.47(9) . . . .
O1 Cr1 O3 C2 43.2(2) . . . .
O1 Cr1 O4 Mo4 -97.70(10) . . . .
O1 Cr1 O4 Mo3 -2.21(10) . . . .
O1 Cr1 O2 Mo4 85.12(10) . . . .
O1 Cr1 O2 Mo5 180.00(10) . . . .
O1 Cr1 O6 Mo5 142(2) . . . .
O1 Cr1 O6 Mo6 48(2) . . . .
O1 Mo2 O5 Cr1 5.48(9) . . . .
O1 Mo2 O5 Mo1 -101.05(10) . . . .
O1 Mo2 O7 Mo1 93.78(11) . . . .
O1 Mo2 O7 C3 -56.8(2) . . . .
O1 Mo2 O8 Mo3 19.41(12) . . . .
O1 Mo3 O4 Cr1 1.94(9) . . . .
O1 Mo3 O4 Mo4 105.85(10) . . . .
O1 Mo3 O8 Mo2 -19.10(11) . . . .
O1 Mo3 O9 Mo4 -93.16(13) . . . .
O23 Mo6 O3 Cr1 -171.22(11) . . . .
O23 Mo6 O3 Mo1 86.33(10) . . . .
O23 Mo6 O3 C2 -37.4(2) . . . .
O23 Mo6 O6 Cr1 12.2(3) . . . .
O23 Mo6 O6 Mo5 -89.4(3) . . . .
O23 Mo6 O11 Mo5 -179.54(14) . . . .
O23 Mo6 O12 Mo1 -67.25(16) . . . .
O6 Cr1 O5 Mo2 175.61(10) . . . .
O6 Cr1 O5 Mo1 -79.03(10) . . . .
O6 Cr1 O3 Mo1 89.13(10) . . . .
O6 Cr1 O3 Mo6 -3.39(9) . . . .
O6 Cr1 O3 C2 -138.7(2) . . . .
O6 Cr1 O4 Mo4 84.17(10) . . . .
O6 Cr1 O4 Mo3 179.66(10) . . . .
O6 Cr1 O2 Mo4 -96.60(10) . . . .
O6 Cr1 O2 Mo5 -1.73(10) . . . .
O6 Cr1 O1 Mo2 45(2) . . . .
O6 Cr1 O1 Mo3 138(2) . . . .
O6 Cr1 O1 C1 -86(2) . . . .
O6 Mo5 O2 Cr1 1.53(9) . . . .
O6 Mo5 O2 Mo4 104.87(9) . . . .
O6 Mo5 O11 Mo6 -21.79(11) . . . .
O6 Mo5 O10 Mo4 -93.15(13) . . . .
O6 Mo6 O3 Cr1 3.09(9) . . . .
O6 Mo6 O3 Mo1 -99.37(9) . . . .
O6 Mo6 O3 C2 136.9(2) . . . .
O6 Mo6 O11 Mo5 21.98(11) . . . .
O6 Mo6 O12 Mo1 90.41(14) . . . .
O15 Mo2 O5 Cr1 -172.53(12) . . . .
O15 Mo2 O5 Mo1 80.94(12) . . . .
O15 Mo2 O7 Mo1 -70.63(13) . . . .
O15 Mo2 O7 C3 138.8(2) . . . .
O15 Mo2 O1 Cr1 1.9(5) . . . .
O15 Mo2 O1 Mo3 -99.5(4) . . . .
O15 Mo2 O1 C1 133.4(4) . . . .
O15 Mo2 O8 Mo3 -176.62(13) . . . .
O11 Mo5 O2 Cr1 73.31(11) . . . .
O11 Mo5 O2 Mo4 176.64(10) . . . .
O11 Mo5 O6 Cr1 -89.34(11) . . . .
O11 Mo5 O6 Mo6 15.20(8) . . . .
O11 Mo5 O10 Mo4 -59.3(2) . . . .
O11 Mo6 O3 Cr1 -70.76(11) . . . .
O11 Mo6 O3 Mo1 -173.22(10) . . . .
O11 Mo6 O3 C2 63.0(2) . . . .
O11 Mo6 O6 Cr1 85.98(11) . . . .
O11 Mo6 O6 Mo5 -15.62(8) . . . .
O11 Mo6 O12 Mo1 57.7(3) . . . .
O10 Mo4 O4 Cr1 -72.78(11) . . . .
O10 Mo4 O4 Mo3 -178.21(10) . . . .
O10 Mo4 O2 Cr1 88.10(11) . . . .
O10 Mo4 O2 Mo5 -15.94(9) . . . .
O10 Mo4 O9 Mo3 59.5(3) . . . .
O10 Mo5 O2 Cr1 -87.39(12) . . . .
O10 Mo5 O2 Mo4 15.95(9) . . . .
O10 Mo5 O6 Cr1 72.12(11) . . . .
O10 Mo5 O6 Mo6 176.66(9) . . . .
O10 Mo5 O11 Mo6 -57.8(2) . . . .
O19 Mo4 O4 Cr1 -170.66(12) . . . .
O19 Mo4 O4 Mo3 83.92(11) . . . .
O19 Mo4 O2 Cr1 26.3(3) . . . .
O19 Mo4 O2 Mo5 -77.8(3) . . . .
O19 Mo4 O10 Mo5 -175.53(14) . . . .
O19 Mo4 O9 Mo3 -66.34(16) . . . .
O12 Mo1 O5 Cr1 69.75(11) . . . .
O12 Mo1 O5 Mo2 176.20(10) . . . .
O12 Mo1 O3 Cr1 -87.30(11) . . . .
O12 Mo1 O3 Mo6 13.79(9) . . . .
O12 Mo1 O3 C2 140.1(2) . . . .
O12 Mo1 O7 Mo2 -65.4(2) . . . .
O12 Mo1 O7 C3 85.3(3) . . . .
O12 Mo6 O3 Cr1 89.23(11) . . . .
O12 Mo6 O3 Mo1 -13.22(9) . . . .
O12 Mo6 O3 C2 -137.0(2) . . . .
O12 Mo6 O6 Cr1 -76.18(11) . . . .
O12 Mo6 O6 Mo5 -177.77(9) . . . .
O12 Mo6 O11 Mo5 55.8(2) . . . .
O8 Mo2 O5 Cr1 -69.24(11) . . . .
O8 Mo2 O5 Mo1 -175.77(10) . . . .
O8 Mo2 O7 Mo1 65.9(2) . . . .
O8 Mo2 O7 C3 -84.7(3) . . . .
O8 Mo2 O1 Cr1 87.38(12) . . . .
O8 Mo2 O1 Mo3 -14.00(8) . . . .
O8 Mo2 O1 C1 -141.1(2) . . . .
O8 Mo3 O4 Cr1 74.61(11) . . . .
O8 Mo3 O4 Mo4 178.52(10) . . . .
O8 Mo3 O1 Cr1 -89.02(11) . . . .
O8 Mo3 O1 Mo2 13.39(8) . . . .
O8 Mo3 O1 C1 136.6(2) . . . .
O8 Mo3 O9 Mo4 -58.5(3) . . . .
O22 Mo5 O2 Cr1 -20.4(4) . . . .
O22 Mo5 O2 Mo4 83.0(3) . . . .
O22 Mo5 O6 Cr1 171.25(12) . . . .
O22 Mo5 O6 Mo6 -84.21(11) . . . .
O22 Mo5 O11 Mo6 66.29(15) . . . .
O22 Mo5 O10 Mo4 176.55(14) . . . .
O18 Mo3 O4 Cr1 171.24(12) . . . .
O18 Mo3 O4 Mo4 -84.85(11) . . . .
O18 Mo3 O1 Cr1 -36.8(4) . . . .
O18 Mo3 O1 Mo2 65.6(3) . . . .
O18 Mo3 O1 C1 -171.1(3) . . . .
O18 Mo3 O8 Mo2 175.84(14) . . . .
O18 Mo3 O9 Mo4 68.56(16) . . . .
O9 Mo4 O4 Cr1 88.82(12) . . . .
O9 Mo4 O4 Mo3 -16.61(9) . . . .
O9 Mo4 O2 Cr1 -73.70(11) . . . .
O9 Mo4 O2 Mo5 -177.73(10) . . . .
O9 Mo4 O10 Mo5 58.0(3) . . . .
O9 Mo3 O4 Cr1 -86.97(12) . . . .
O9 Mo3 O4 Mo4 16.94(9) . . . .
O9 Mo3 O1 Cr1 72.23(11) . . . .
O9 Mo3 O1 Mo2 174.64(9) . . . .
O9 Mo3 O1 C1 -62.1(2) . . . .
O9 Mo3 O8 Mo2 -55.9(3) . . . .
O17 Mo3 O4 Cr1 -14.5(3) . . . .
O17 Mo3 O4 Mo4 89.4(3) . . . .
O17 Mo3 O1 Cr1 172.28(12) . . . .
O17 Mo3 O1 Mo2 -85.31(10) . . . .
O17 Mo3 O1 C1 37.9(2) . . . .
O17 Mo3 O8 Mo2 68.50(16) . . . .
O17 Mo3 O9 Mo4 177.54(14) . . . .
N1 C18 C19 C20 175.3(3) . . . .
N1 C10 C11 C12 -179.3(4) . . . .
N1 C6 C7 C8 173.4(3) . . . .
C18 N1 C10 C11 -169.6(3) . . . .
C18 N1 C6 C7 65.2(4) . . . .
C18 N1 C14 C15 54.7(4) . . . .
N2 C22 C23 C24 -179.2(3) . . . .
N2 C30 C31 C32 -173.6(3) . . . .
N2 C26 C27 C28 176.3(4) . . . .
N2 C42 C45 C40 171.3(6) . . . .
C22 N2 C30 C31 -67.0(4) . . . .
C22 N2 C26 C27 -53.4(5) . . . .
C22 N2 C42 C45 167.0(5) . . . .
C22 N2 C38 C39 -179.6(12) . . . .
C22 C23 C24 C25 -174.3(4) . . . .
C10 N1 C18 C19 -67.6(4) . . . .
C10 N1 C6 C7 -54.0(4) . . . .
C10 N1 C14 C15 174.2(3) . . . .
C10 C11 C12 C13 -175.8(4) . . . .
C5 C4 C3 O7 -177.4(3) . . . .
C5 C4 C2 O3 179.3(3) . . . .
C5 C4 C1 O1 179.1(3) . . . .
C6 N1 C18 C19 171.4(3) . . . .
C6 N1 C10 C11 -50.0(4) . . . .
C6 N1 C14 C15 -64.6(4) . . . .
O25 C5 C4 C3 -67.6(5) . . . .
O25 C5 C4 C2 53.7(5) . . . .
O25 C5 C4 C1 174.1(4) . . . .
C3 C4 C2 O3 -60.9(4) . . . .
C3 C4 C1 O1 61.8(4) . . . .
C14 N1 C18 C19 52.5(4) . . . .
C14 N1 C10 C11 69.3(4) . . . .
C14 N1 C6 C7 -174.0(3) . . . .
C14 C15 C16 C17 175.4(4) . . . .
C21 C20 C19 C18 177.8(3) . . . .
C2 C4 C3 O7 63.3(4) . . . .
C2 C4 C1 O1 -63.3(4) . . . .
C1 C4 C3 O7 -62.5(4) . . . .
C1 C4 C2 O3 63.7(4) . . . .
C30 N2 C22 C23 -172.2(3) . . . .
C30 N2 C26 C27 64.6(5) . . . .
C30 N2 C42 C45 45.1(7) . . . .
C30 N2 C38 C39 64.4(14) . . . .
C30 C31 C32 C33 -177.7(4) . . . .
C9 C8 C7 C6 -178.9(3) . . . .
C16 C15 C14 N1 -173.9(3) . . . .
C26 N2 C22 C23 -54.8(5) . . . .
C26 N2 C30 C31 174.0(4) . . . .
C26 N2 C42 C45 -71.2(7) . . . .
C26 N2 C38 C39 -60.1(15) . . . .
C26 C27 C28 C29 -68.5(8) . . . .
C42 N2 C22 C23 65.1(6) . . . .
C42 N2 C30 C31 58.1(5) . . . .
C42 N2 C26 C27 -177.6(5) . . . .
C42 N2 C38 C39 -15(3) . . . .
C42 C45 C40 C44 66.8(7) . . . .
O26 C55 N5 C56 -174.7(6) . . . .
O26 C55 N5 C53 15.7(9) . . . .
O26 C55 N5 C54 -43.2(10) . . . .
C51 N4 C50 O27 0.1(6) . . . .
C52 N4 C50 O27 177.5(4) . . . .
C47 N3 C46 O28 -1.6(10) . . . .
C49 N3 C46 O28 157.0(8) . . . .
C37 C43 C39 C38 -170.9(12) . . . .
C43 C39 C38 N2 -156.2(12) . . . .
C48 N3 C46 O28 -146.1(9) . . . .
C38 N2 C22 C23 68.8(8) . . . .
C38 N2 C30 C31 45.0(6) . . . .
C38 N2 C26 C27 -168.3(7) . . . .
C38 N2 C42 C45 150(5) . . . .
